data_7135546
loop_
_publ_author_name
'Chen, Tianzi'
'Wang, Xinyue'
'Han, Yulin'
'Guo, Chenxi'
'Duan, Dongyu'
'Tang, Yu'
'Pan, Fuxing'

_publ_section_title
;
 Stepwise coordination of {Cu(C<sub>5</sub>Me<sub>5</sub>)} with a
 tri-silylated Ge<sub>9</sub> cluster.
;
_journal_issue 11
_journal_name_full 'Chemical communications (Cambridge, England)'
_journal_page_first 3541
_journal_page_last 3544
_journal_paper_doi 10.1039/d5cc06017f
_journal_volume 62
_journal_year 2026
_chemical_formula_moiety 'C37 H96 Cu Ge9 Si12, C18 H36 K N2 O6'
_chemical_formula_sum 'C55 H132 Cu Ge9 K N2 O6 Si12'
_chemical_formula_weight 2010.65
_chemical_properties_physical Air-sensitive,Moisture-sensitive,Oxygen-sensitive
_space_group_crystal_system monoclinic
_space_group_IT_number 14
_space_group_name_Hall '-P 2yn'
_space_group_name_H-M_alt 'P 1 21/n 1'
_atom_sites_solution_hydrogens geom
_audit_creation_date 2025-12-26
_audit_creation_method
;
Olex2 1.5
(compiled 2025.07.13 svn.rb7424aed for OlexSys, GUI svn.r7308)
;
_audit_update_record
;
2025-12-26 deposited with the CCDC.	2026-01-07 downloaded from the CCDC.
;
_cell_angle_alpha 90
_cell_angle_beta 90.100(4)
_cell_angle_gamma 90
_cell_formula_units_Z 4
_cell_length_a 18.2014(16)
_cell_length_b 25.5890(19)
_cell_length_c 20.2737(17)
_cell_measurement_reflns_used 14967
_cell_measurement_temperature 150.00
_cell_measurement_theta_max 24.709
_cell_measurement_theta_min 2.009
_cell_volume 9442.6(13)
_computing_cell_refinement 'Bruker APEX'
_computing_data_collection 'Bruker APEX'
_computing_data_reduction 'Bruker Saint'
_computing_molecular_graphics 'Olex2 1.5 (Dolomanov et al., 2009)'
_computing_publication_material 'Olex2 1.5 (Dolomanov et al., 2009)'
_computing_structure_refinement 'SHELXL 2018/3 (Sheldrick, 2015)'
_computing_structure_solution 'SHELXT 2018/2 (Sheldrick, 2018)'
_diffrn_ambient_temperature 150.00
_diffrn_measured_fraction_theta_full 0.999
_diffrn_measured_fraction_theta_max 0.999
_diffrn_measurement_device_type 'SuperNova, Dual, Cu at zero, Eos'
_diffrn_radiation_type MoK\a
_diffrn_radiation_wavelength 0.71073
_diffrn_reflns_av_R_equivalents 0.1018
_diffrn_reflns_av_unetI/netI 0.0303
_diffrn_reflns_Laue_measured_fraction_full 0.999
_diffrn_reflns_Laue_measured_fraction_max 0.999
_diffrn_reflns_limit_h_max 21
_diffrn_reflns_limit_h_min -21
_diffrn_reflns_limit_k_max 30
_diffrn_reflns_limit_k_min -30
_diffrn_reflns_limit_l_max 23
_diffrn_reflns_limit_l_min -23
_diffrn_reflns_number 519655
_diffrn_reflns_point_group_measured_fraction_full 0.999
_diffrn_reflns_point_group_measured_fraction_max 0.999
_diffrn_reflns_theta_full 24.709
_diffrn_reflns_theta_max 24.709
_diffrn_reflns_theta_min 2.009
_exptl_absorpt_coefficient_mu 3.275
_exptl_absorpt_correction_T_max 0.270
_exptl_absorpt_correction_T_min 0.153
_exptl_absorpt_correction_type multi-scan
_exptl_absorpt_process_details sadabs
_exptl_crystal_colour 'metallic orangish orange'
_exptl_crystal_colour_lustre metallic
_exptl_crystal_colour_modifier orangish
_exptl_crystal_colour_primary orange
_exptl_crystal_density_diffrn 1.414
_exptl_crystal_description block
_exptl_crystal_F_000 4112
_exptl_crystal_size_max 0.8
_exptl_crystal_size_mid 0.5
_exptl_crystal_size_min 0.4
_refine_diff_density_max 0.504
_refine_diff_density_min -0.293
_refine_diff_density_rms 0.070
_refine_ls_extinction_method none
_refine_ls_goodness_of_fit_ref 1.039
_refine_ls_hydrogen_treatment constr
_refine_ls_matrix_type full
_refine_ls_number_parameters 984
_refine_ls_number_reflns 16067
_refine_ls_number_restraints 586
_refine_ls_restrained_S_all 1.036
_refine_ls_R_factor_all 0.0271
_refine_ls_R_factor_gt 0.0242
_refine_ls_shift/su_max 0.002
_refine_ls_shift/su_mean 0.000
_refine_ls_structure_factor_coef Fsqd
_refine_ls_weighting_details 'w=1/[\s^2^(Fo^2^)+(0.0322P)^2^+4.6232P] where P=(Fo^2^+2Fc^2^)/3'
_refine_ls_weighting_scheme calc
_refine_ls_wR_factor_gt 0.0617
_refine_ls_wR_factor_ref 0.0632
_reflns_Friedel_coverage 0.000
_reflns_number_gt 14967
_reflns_number_total 16067
_reflns_threshold_expression 'I > 2\s(I)'
_cod_data_source_file d5cc06017f2.cif
_cod_data_source_block 4amended
_cod_database_code 7135546
_shelx_shelxl_version_number 2018/3
_shelx_space_group_comment
;
The symmetry employed for this shelxl refinement is uniquely defined
by the following loop, which should always be used as a source of
symmetry information in preference to the above space-group names.
They are only intended as comments.
;
_olex2_refinement_description
;
1. Twinned data refinement
 Scales: 0.5799(5)
 0.4201(5)
2. Fixed Uiso
 At 1.2 times of:
  All C(H,H) groups, All C(H,H,H,H) groups
 At 1.5 times of:
  All C(H,H,H) groups
3. Restrained distances
 C1-C2 \\sim C1A-C2A
 with sigma of 0.02
 C4-C10 \\sim C4A-C10A
 with sigma of 0.02
 Si9-C29 \\sim Si9A-C29A
 with sigma of 0.04
 C7A-C1A \\sim C7-C1 \\sim C8A-C2A \\sim C8-C2 \\sim C9A-C3A \\sim C9-C3 \\sim
C4A-C10A \\sim C4-C10 \\sim C6A-
 C5A \\sim C6-C5
 with sigma of 0.01
 Si9-C30 \\sim Si9A-C30A
 with sigma of 0.04
 Si4-C18 \\sim Si4A-C18A
 with sigma of 0.02
 Cu1-C10 \\sim Cu1-C10A
 with sigma of 0.04
 C3-C10 \\sim C3A-C10A
 with sigma of 0.04
 Si9-C31 \\sim Si9A-C31A
 with sigma of 0.04
 C5-C10 \\sim C5A-C10A
 with sigma of 0.04
 Si1-C18 \\sim Si1-C18A
 with sigma of 0.04
 Si9-C32 \\sim Si9A-C32A
 with sigma of 0.04
 C17-C18 \\sim C17A-C18A
 with sigma of 0.04
 Si9-C33 \\sim Si9A-C33A
 with sigma of 0.04
 C3-C4 \\sim C3A-C4A
 with sigma of 0.02
 Si9-C34 \\sim Si9A-C34A
 with sigma of 0.04
 C1-C5 \\sim C1A-C5A
 with sigma of 0.02
 Si9-C35 \\sim Si9A-C35A
 with sigma of 0.04
 C18-C19 \\sim C18A-C19A
 with sigma of 0.04
 Si9-C36 \\sim Si9A-C36A
 with sigma of 0.04
 Si9-C37 \\sim Si9A-C37A
 with sigma of 0.04
 Si4-C19 \\sim Si4A-C19A \\sim Si4-C18 \\sim Si4A-C18A \\sim Si4-C17 \\sim
Si4A-C17A
 with sigma of 0.01
 Si9A-Si13 \\sim Si9-Si11 \\sim Si9A-Si14 \\sim Si9-Si12 \\sim Si9A-Si \\sim
Si9-Si10
 with sigma of 0.01
 Ge5-Si9A \\sim Ge5-Si9
 with sigma of 0.01
 Ge5-Si10 \\sim Ge5-Si
 with sigma of 0.04
 C4-C5 \\sim C4A-C5A
 with sigma of 0.02
 Ge5-Si11 \\sim Ge5-Si13
 with sigma of 0.04
 Ge5-Si12 \\sim Ge5-Si14
 with sigma of 0.04
 C1-C7 \\sim C1A-C7A
 with sigma of 0.02
 Si10-Si11 \\sim Si-Si13
 with sigma of 0.04
 C2-C3 \\sim C2A-C3A
 with sigma of 0.02
 Si10-Si12 \\sim Si-Si14
 with sigma of 0.04
 Si11-Si12 \\sim Si13-Si14
 with sigma of 0.04
 Cu1-C4 \\sim Cu1-C4A
 with sigma of 0.04
 C29-C30 \\sim C29A-C30A
 with sigma of 0.04
 C29-C31 \\sim C29A-C31A
 with sigma of 0.04
 C2-C8 \\sim C2A-C8A
 with sigma of 0.02
 C30-C31 \\sim C30A-C31A
 with sigma of 0.04
 C32-C33 \\sim C32A-C33A
 with sigma of 0.04
 C1-C4 \\sim C1A-C4A
 with sigma of 0.04
 C2-C4 \\sim C2A-C4A
 with sigma of 0.04
 C32-C34 \\sim C32A-C34A
 with sigma of 0.04
 C33-C34 \\sim C33A-C34A
 with sigma of 0.04
 C4-C6 \\sim C4A-C6A
 with sigma of 0.04
 C35-C36 \\sim C35A-C36A
 with sigma of 0.04
 C3-C9 \\sim C3A-C9A
 with sigma of 0.02
 C35-C37 \\sim C35A-C37A
 with sigma of 0.04
 C36-C37 \\sim C36A-C37A
 with sigma of 0.04
 C4-C9 \\sim C4A-C9A
 with sigma of 0.04
 Si11-C33 \\sim Si11-C34 \\sim Si11-C32 \\sim Si14-C35A \\sim Si14-C36A \\sim
Si14-C37A \\sim Si12-C35
 \\sim Si12-C36 \\sim Si12-C37 \\sim Si-C29A \\sim Si-C30A \\sim Si-C31A \\sim
Si10-C29 \\sim Si10-C30 ~
 Si10-C31 \\sim Si13-C32A \\sim Si13-C33A \\sim Si13-C34A
 with sigma of 0.01
 C1-C2 \\sim C3-C4 \\sim C5-C1A \\sim C2A-C3A \\sim C4A-C5A
 with sigma of 0.01
 C5-C6 \\sim C5A-C6A
 with sigma of 0.02
 Cu1-C1 \\sim Cu1-C1A
 with sigma of 0.04
 Cu1-C2 \\sim Cu1-C2A
 with sigma of 0.04
 Cu1-C3 \\sim Cu1-C3A
 with sigma of 0.04
 Cu1-C5 \\sim Cu1-C5A
 with sigma of 0.04
 Cu1-C6 \\sim Cu1-C6A
 with sigma of 0.04
 Cu1-C7 \\sim Cu1-C7A
 with sigma of 0.04
 Cu1-C8 \\sim Cu1-C8A
 with sigma of 0.04
 Cu1-C9 \\sim Cu1-C9A
 with sigma of 0.04
 C1-C3 \\sim C1A-C3A
 with sigma of 0.04
 C1-C6 \\sim C1A-C6A
 with sigma of 0.04
 C1-C8 \\sim C1A-C8A
 with sigma of 0.04
 C2-C5 \\sim C2A-C5A
 with sigma of 0.04
 C2-C7 \\sim C2A-C7A
 with sigma of 0.04
 C2-C9 \\sim C2A-C9A
 with sigma of 0.04
 C3-C5 \\sim C3A-C5A
 with sigma of 0.04
 C3-C8 \\sim C3A-C8A
 with sigma of 0.04
 C5-C7 \\sim C5A-C7A
 with sigma of 0.04
 Si1-Si4 \\sim Si1-Si4A
 with sigma of 0.02
 Si4-C17 \\sim Si4A-C17A
 with sigma of 0.02
 Si4-C19 \\sim Si4A-C19A
 with sigma of 0.02
 Si1-C17 \\sim Si1-C17A
 with sigma of 0.04
 Si1-C19 \\sim Si1-C19A
 with sigma of 0.04
 C17-C19 \\sim C17A-C19A
 with sigma of 0.04
4. Uiso/Uaniso restraints and constraints
C1 \\sim C2A \\sim C2 \\sim C3A \\sim C3 \\sim C4 \\sim C4A \\sim C5A \\sim C5
\\sim C1A: within 2A with sigma of 0.01 and sigma for terminal atoms of 0.02
within 2A
Uanis(C1) \\sim Ueq, Uanis(C2) \\sim Ueq, Uanis(C3) \\sim Ueq, Uanis(C4) \\sim
Ueq, Uanis(C5) \\sim Ueq, Uanis(C6) \\sim Ueq, Uanis(C7) \\sim Ueq, Uanis(C8)
\\sim Ueq, Uanis(C9) \\sim Ueq, Uanis(C10) \\sim Ueq, Uanis(C1A) \\sim Ueq,
Uanis(C2A) \\sim Ueq, Uanis(C3A) \\sim Ueq, Uanis(C4A) \\sim Ueq, Uanis(C5A)
\\sim Ueq, Uanis(C6A) \\sim Ueq, Uanis(C7A) \\sim Ueq, Uanis(C8A) \\sim Ueq,
Uanis(C9A) \\sim Ueq, Uanis(C10A) \\sim Ueq: with sigma of 0.01 and sigma for
terminal atoms of 0.02
Uanis(C36A) \\sim Ueq: with sigma of 0.01 and sigma for terminal atoms of 0.02
Uanis(C2A) \\sim Ueq: with sigma of 0.01 and sigma for terminal atoms of 0.02
Uanis(O6) = Uanis(O6A)
Uanis(Si9) = Uanis(Si9A)
Uanis(C18) = Uanis(C18A)
Uanis(C35A) = Uanis(C34)
Uanis(C37A) = Uanis(C35)
Uanis(C37) = Uanis(C30A)
Uanis(C29A) = Uanis(C29)
Uanis(C31A) = Uanis(C30)
Uanis(C31) = Uanis(C33A)
Uanis(C33) = Uanis(C34A)
Uanis(C32) = Uanis(C32A)
Uanis(Si4) = Uanis(Si4A)
Uanis(C19A) = Uanis(C19)
Uanis(C17) = Uanis(C17A)
5. Rigid body (RIGU) restrains
 Si13, Si11, Si14, Si12, Si, Si10
 with sigma for 1-2 distances of 0.004 and sigma for 1-3 distances of 0.004
 C36, C37A, C35, C29A, C37, C30A, C29, C31A, C30, C31, C32A, C33A, C34A, C33,
 C35A, C34, C36A, C32
 with sigma for 1-2 distances of 0.004 and sigma for 1-3 distances of 0.004
6. Others
 Sof(C1A)=Sof(C2A)=Sof(C3A)=Sof(C4A)=Sof(C5A)=Sof(C6A)=Sof(H6AA)=Sof(H6AB)=
 Sof(H6AC)=Sof(C7A)=Sof(H7AA)=Sof(H7AB)=Sof(H7AC)=Sof(C8A)=Sof(H8AA)=Sof(H8AB)=
 Sof(H8AC)=Sof(C9A)=Sof(H9AA)=Sof(H9AB)=Sof(H9AC)=Sof(C10A)=Sof(H10D)=Sof(H10E)=
 Sof(H10F)=1-FVAR(1)
 Sof(C1)=Sof(C2)=Sof(C3)=Sof(C4)=Sof(C5)=Sof(C6)=Sof(H6A)=Sof(H6B)=Sof(H6C)=
 Sof(C7)=Sof(H7A)=Sof(H7B)=Sof(H7C)=Sof(C8)=Sof(H8A)=Sof(H8B)=Sof(H8C)=Sof(C9)=
 Sof(H9A)=Sof(H9B)=Sof(H9C)=Sof(C10)=Sof(H10A)=Sof(H10B)=Sof(H10C)=FVAR(1)
 Sof(Si9A)=Sof(Si)=Sof(Si13)=Sof(Si14)=Sof(C29A)=Sof(H29D)=Sof(H29E)=Sof(H29F)=
 Sof(C30A)=Sof(H30D)=Sof(H30E)=Sof(H30F)=Sof(C31A)=Sof(H31D)=Sof(H31E)=
 Sof(H31F)=Sof(C32A)=Sof(H32D)=Sof(H32E)=Sof(H32F)=Sof(C33A)=Sof(H33D)=
 Sof(H33E)=Sof(H33F)=Sof(C34A)=Sof(H34D)=Sof(H34E)=Sof(H34F)=Sof(C35A)=
 Sof(H35D)=Sof(H35E)=Sof(H35F)=Sof(C36A)=Sof(H36D)=Sof(H36E)=Sof(H36F)=
 Sof(C37A)=Sof(H37D)=Sof(H37E)=Sof(H37F)=1-FVAR(2)
 Sof(Si9)=Sof(Si10)=Sof(Si11)=Sof(Si12)=Sof(C29)=Sof(H29A)=Sof(H29B)=Sof(H29C)=
 Sof(C30)=Sof(H30A)=Sof(H30B)=Sof(H30C)=Sof(C31)=Sof(H31A)=Sof(H31B)=Sof(H31C)=
 Sof(C32)=Sof(H32A)=Sof(H32B)=Sof(H32C)=Sof(C33)=Sof(H33A)=Sof(H33B)=Sof(H33C)=
 Sof(C34)=Sof(H34A)=Sof(H34B)=Sof(H34C)=Sof(C35)=Sof(H35A)=Sof(H35B)=Sof(H35C)=
 Sof(C36)=Sof(H36A)=Sof(H36B)=Sof(H36C)=Sof(C37)=Sof(H37A)=Sof(H37B)=Sof(H37C)=
 FVAR(2)
 Sof(O6)=Sof(H53C)=Sof(H53D)=Sof(H54C)=Sof(H54D)=1-FVAR(3)
 Sof(O6A)=Sof(H53A)=Sof(H53B)=Sof(H54A)=Sof(H54B)=FVAR(3)
 Sof(C19A)=Sof(H19D)=Sof(H19E)=Sof(H19F)=Sof(Si4A)=Sof(C18A)=Sof(H18D)=
 Sof(H18E)=Sof(H18F)=Sof(C17A)=Sof(H17D)=Sof(H17E)=Sof(H17F)=1-FVAR(4)
 Sof(Si4)=Sof(C17)=Sof(H17A)=Sof(H17B)=Sof(H17C)=Sof(C18)=Sof(H18A)=Sof(H18B)=
 Sof(H18C)=Sof(C19)=Sof(H19A)=Sof(H19B)=Sof(H19C)=FVAR(4)
7.a Secondary CH2 refined with riding coordinates:
 C38(H38A,H38B), C39(H39A,H39B), C40(H40A,H40B), C41(H41A,H41B), C42(H42A,
 H42B), C43(H43A,H43B), C44(H44A,H44B), C45(H45A,H45B), C46(H46A,H46B),
 C47(H47A,H47B), C48(H48A,H48B), C49(H49A,H49B), C50(H50A,H50B), C51(H51A,H51B),
  C52(H52A,H52B), C53(H53C,H53D), C53(H53A,H53B), C54(H54A,H54B), C54(H54C,
 H54D), C55(H55A,H55B)
7.b Me refined with riding coordinates:
 C6(H6A,H6B,H6C), C7(H7A,H7B,H7C), C8(H8A,H8B,H8C), C9(H9A,H9B,H9C), C10(H10A,
 H10B,H10C), C18(H18A,H18B,H18C), C6A(H6AA,H6AB,H6AC), C7A(H7AA,H7AB,H7AC),
 C8A(H8AA,H8AB,H8AC), C9A(H9AA,H9AB,H9AC), C10A(H10D,H10E,H10F), C35A(H35D,H35E,
 H35F), C18A(H18D,H18E,H18F)
7.c Idealised Me refined as rotating group:
 C11(H11A,H11B,H11C), C12(H12A,H12B,H12C), C13(H13A,H13B,H13C), C14(H14A,H14B,
 H14C), C15(H15A,H15B,H15C), C16(H16A,H16B,H16C), C17(H17A,H17B,H17C), C19(H19A,
 H19B,H19C), C20(H20A,H20B,H20C), C21(H21A,H21B,H21C), C22(H22A,H22B,H22C),
 C23(H23A,H23B,H23C), C24(H24A,H24B,H24C), C25(H25A,H25B,H25C), C26(H26A,H26B,
 H26C), C27(H27A,H27B,H27C), C28(H28A,H28B,H28C), C29(H29A,H29B,H29C), C30(H30A,
 H30B,H30C), C31(H31A,H31B,H31C), C32(H32A,H32B,H32C), C33(H33A,H33B,H33C),
 C34(H34A,H34B,H34C), C35(H35A,H35B,H35C), C36(H36A,H36B,H36C), C37(H37A,H37B,
 H37C), C29A(H29D,H29E,H29F), C30A(H30D,H30E,H30F), C31A(H31D,H31E,H31F),
 C32A(H32D,H32E,H32F), C33A(H33D,H33E,H33F), C34A(H34D,H34E,H34F), C36A(H36D,
 H36E,H36F), C37A(H37D,H37E,H37F), C19A(H19D,H19E,H19F), C17A(H17D,H17E,H17F)
;
_olex2_submission_special_instructions 'No special instructions were received'

loop_
_space_group_symop_operation_xyz
'x, y, z'
'-x+1/2, y+1/2, -z+1/2'
'-x, -y, -z'
'x-1/2, -y-1/2, z-1/2'

loop_
_atom_site_label
_atom_site_type_symbol
_atom_site_fract_x
_atom_site_fract_y
_atom_site_fract_z
_atom_site_U_iso_or_equiv
_atom_site_adp_type
_atom_site_occupancy
_atom_site_site_symmetry_order
_atom_site_calc_flag
_atom_site_refinement_flags_posn
_atom_site_refinement_flags_adp
_atom_site_refinement_flags_occupancy
_atom_site_disorder_assembly
_atom_site_disorder_group
Ge1 Ge 0.76432(2) 0.50426(2) 0.81976(2) 0.02613(9) Uani 1 1 d . . . . .
Ge2 Ge 0.77039(2) 0.49946(2) 0.67639(2) 0.02592(9) Uani 1 1 d . . . . .
Ge3 Ge 0.86463(2) 0.43335(2) 0.75466(2) 0.02583(7) Uani 1 1 d . . . . .
Ge4 Ge 0.77007(2) 0.40683(2) 0.83896(2) 0.02782(9) Uani 1 1 d . . . . .
Ge5 Ge 0.65519(2) 0.49410(2) 0.74448(2) 0.02647(8) Uani 1 1 d D . . . .
Ge6 Ge 0.77786(2) 0.40120(2) 0.66643(2) 0.02763(9) Uani 1 1 d . . . . .
Ge7 Ge 0.71919(2) 0.34284(2) 0.75386(2) 0.02946(8) Uani 1 1 d . . . . .
Ge8 Ge 0.63270(2) 0.41186(2) 0.81306(2) 0.02878(9) Uani 1 1 d . . . . .
Ge9 Ge 0.63921(2) 0.40821(2) 0.68163(2) 0.02774(9) Uani 1 1 d . . . . .
Cu1 Cu 0.86993(2) 0.52901(2) 0.75055(3) 0.02798(8) Uani 1 1 d D . . . .
Si1 Si 0.81564(6) 0.36899(4) 0.56187(5) 0.0291(2) Uani 1 1 d D . . . .
Si2 Si 0.80017(7) 0.43592(5) 0.48425(5) 0.0375(3) Uani 1 1 d . . . . .
Si3 Si 0.93781(7) 0.34209(5) 0.57510(6) 0.0418(3) Uani 1 1 d . . . . .
Si4 Si 0.73803(17) 0.30033(11) 0.52957(15) 0.0476(7) Uani 0.832(8) 1 d D . P A 1
Si5 Si 0.80581(6) 0.37723(4) 0.94567(5) 0.0261(2) Uani 1 1 d . . . . .
Si6 Si 0.92790(7) 0.34993(5) 0.93274(6) 0.0415(3) Uani 1 1 d . . . . .
Si7 Si 0.73006(7) 0.30797(4) 0.97845(5) 0.0397(3) Uani 1 1 d . . . . .
Si8 Si 0.78503(7) 0.44753(4) 1.01794(5) 0.0369(3) Uani 1 1 d . . . . .
Si9 Si 0.55934(8) 0.55710(5) 0.73599(6) 0.0244(3) Uani 0.839(2) 1 d D . P B 1
Si10 Si 0.59336(7) 0.62859(5) 0.67050(6) 0.0312(3) Uani 0.839(2) 1 d D . P B 1
Si11 Si 0.53130(8) 0.58655(5) 0.84303(6) 0.0356(3) Uani 0.839(2) 1 d D . P B 1
Si12 Si 0.45905(7) 0.51438(5) 0.68771(6) 0.0327(3) Uani 0.839(2) 1 d D . P B 1
C1 C 0.8976(3) 0.6108(2) 0.7812(4) 0.0351(14) Uani 0.734(5) 1 d D U P C 1
C2 C 0.9013(3) 0.6077(2) 0.7109(4) 0.0329(13) Uani 0.734(5) 1 d D U P C 1
C3 C 0.9586(3) 0.5715(2) 0.6943(2) 0.0286(12) Uani 0.734(5) 1 d D U P C 1
C4 C 0.9892(2) 0.55387(17) 0.7551(4) 0.0273(11) Uani 0.734(5) 1 d D U P C 1
C5 C 0.9511(4) 0.5784(3) 0.8072(3) 0.0328(13) Uani 0.734(5) 1 d D U P C 1
C6 C 0.9701(6) 0.5722(4) 0.8787(3) 0.082(3) Uani 0.734(5) 1 d D U P C 1
H6A H 1.010034 0.546720 0.883386 0.124 Uiso 0.734(5) 1 calc R U P C 1
H6B H 0.985917 0.605929 0.896665 0.124 Uiso 0.734(5) 1 calc R U P C 1
H6C H 0.926893 0.559846 0.902876 0.124 Uiso 0.734(5) 1 calc R U P C 1
C7 C 0.8480(4) 0.6439(3) 0.8232(5) 0.089(3) Uani 0.734(5) 1 d D U P C 1
H7A H 0.814417 0.663701 0.794836 0.133 Uiso 0.734(5) 1 calc R U P C 1
H7B H 0.819546 0.621323 0.852712 0.133 Uiso 0.734(5) 1 calc R U P C 1
H7C H 0.877699 0.668154 0.849447 0.133 Uiso 0.734(5) 1 calc R U P C 1
C8 C 0.8549(4) 0.6392(3) 0.6650(5) 0.086(3) Uani 0.734(5) 1 d D U P C 1
H8A H 0.867258 0.630268 0.619322 0.129 Uiso 0.734(5) 1 calc R U P C 1
H8B H 0.802937 0.631470 0.673018 0.129 Uiso 0.734(5) 1 calc R U P C 1
H8C H 0.864042 0.676435 0.672488 0.129 Uiso 0.734(5) 1 calc R U P C 1
C9 C 0.9836(4) 0.5584(3) 0.6256(3) 0.071(3) Uani 0.734(5) 1 d D U P C 1
H9A H 0.952058 0.576299 0.593556 0.107 Uiso 0.734(5) 1 calc R U P C 1
H9B H 1.034548 0.569936 0.619797 0.107 Uiso 0.734(5) 1 calc R U P C 1
H9C H 0.980524 0.520599 0.618803 0.107 Uiso 0.734(5) 1 calc R U P C 1
C10 C 1.0525(3) 0.5164(2) 0.7571(6) 0.072(2) Uani 0.734(5) 1 d D U P C 1
H10A H 1.066089 0.506654 0.711987 0.108 Uiso 0.734(5) 1 calc R U P C 1
H10B H 1.094471 0.533025 0.778919 0.108 Uiso 0.734(5) 1 calc R U P C 1
H10C H 1.038196 0.485025 0.781647 0.108 Uiso 0.734(5) 1 calc R U P C 1
C11 C 0.7058(3) 0.4660(2) 0.4924(2) 0.0602(13) Uani 1 1 d . . . . .
H11A H 0.668353 0.439558 0.482556 0.090 Uiso 1 1 calc R U . . .
H11B H 0.701006 0.495105 0.461253 0.090 Uiso 1 1 calc R U . . .
H11C H 0.699050 0.478871 0.537461 0.090 Uiso 1 1 calc R U . . .
C12 C 0.8704(3) 0.48856(19) 0.4948(2) 0.0539(12) Uani 1 1 d . . . . .
H12A H 0.870181 0.500684 0.540687 0.081 Uiso 1 1 calc R U . . .
H12B H 0.858702 0.517823 0.465458 0.081 Uiso 1 1 calc R U . . .
H12C H 0.919102 0.474767 0.483914 0.081 Uiso 1 1 calc R U . . .
C13 C 0.8082(3) 0.4085(2) 0.3979(2) 0.0600(14) Uani 1 1 d . . . . .
H13A H 0.855610 0.390685 0.393173 0.090 Uiso 1 1 calc R U . . .
H13B H 0.804917 0.436990 0.365821 0.090 Uiso 1 1 calc R U . . .
H13C H 0.768330 0.383495 0.390115 0.090 Uiso 1 1 calc R U . . .
C14 C 0.9984(3) 0.3992(2) 0.5951(3) 0.0677(15) Uani 1 1 d . . . . .
H14A H 0.984594 0.413543 0.638130 0.102 Uiso 1 1 calc R U . . .
H14B H 0.992540 0.426125 0.561150 0.102 Uiso 1 1 calc R U . . .
H14C H 1.049750 0.387697 0.596458 0.102 Uiso 1 1 calc R U . . .
C15 C 0.9738(3) 0.3098(2) 0.4980(3) 0.0766(18) Uani 1 1 d . . . . .
H15A H 0.946635 0.277412 0.489848 0.115 Uiso 1 1 calc R U . . .
H15B H 1.026119 0.301879 0.503576 0.115 Uiso 1 1 calc R U . . .
H15C H 0.967403 0.333504 0.460370 0.115 Uiso 1 1 calc R U . . .
C16 C 0.9444(4) 0.2953(3) 0.6450(3) 0.086(2) Uani 1 1 d . . . . .
H16A H 0.922535 0.311015 0.684468 0.128 Uiso 1 1 calc R U . . .
H16B H 0.996110 0.287152 0.653588 0.128 Uiso 1 1 calc R U . . .
H16C H 0.917920 0.263160 0.633809 0.128 Uiso 1 1 calc R U . . .
C17 C 0.6478(3) 0.3254(3) 0.4980(4) 0.074(2) Uani 0.832(8) 1 d D . P A 1
H17A H 0.625917 0.348813 0.530825 0.111 Uiso 0.832(8) 1 calc R U P A 1
H17B H 0.614586 0.295978 0.489816 0.111 Uiso 0.832(8) 1 calc R U P A 1
H17C H 0.655666 0.344656 0.456777 0.111 Uiso 0.832(8) 1 calc R U P A 1
C18 C 0.7842(4) 0.2608(3) 0.4624(3) 0.069(2) Uani 0.832(8) 1 d D . P A 1
H18A H 0.831427 0.247543 0.478580 0.104 Uiso 0.832(8) 1 calc R U P A 1
H18B H 0.752629 0.231326 0.450043 0.104 Uiso 0.832(8) 1 calc R U P A 1
H18C H 0.792457 0.283017 0.423727 0.104 Uiso 0.832(8) 1 calc R U P A 1
C19 C 0.7221(7) 0.2536(3) 0.6009(3) 0.100(4) Uani 0.832(8) 1 d D . P A 1
H19A H 0.767575 0.249876 0.626450 0.150 Uiso 0.832(8) 1 calc R U P A 1
H19B H 0.707354 0.219350 0.583655 0.150 Uiso 0.832(8) 1 calc R U P A 1
H19C H 0.683213 0.267327 0.629380 0.150 Uiso 0.832(8) 1 calc R U P A 1
C20 C 0.9918(3) 0.4059(2) 0.9218(3) 0.0644(14) Uani 1 1 d . . . . .
H20A H 0.971153 0.430434 0.889584 0.097 Uiso 1 1 calc R U . . .
H20B H 1.039315 0.393062 0.905851 0.097 Uiso 1 1 calc R U . . .
H20C H 0.998711 0.423752 0.964110 0.097 Uiso 1 1 calc R U . . .
C21 C 0.9331(3) 0.3072(2) 0.8581(3) 0.0674(15) Uani 1 1 d . . . . .
H21A H 0.895381 0.279957 0.860876 0.101 Uiso 1 1 calc R U . . .
H21B H 0.981770 0.290870 0.855923 0.101 Uiso 1 1 calc R U . . .
H21C H 0.924951 0.328304 0.818467 0.101 Uiso 1 1 calc R U . . .
C22 C 0.9621(4) 0.3111(3) 1.0045(3) 0.090(2) Uani 1 1 d . . . . .
H22A H 0.957114 0.331697 1.044975 0.135 Uiso 1 1 calc R U . . .
H22B H 1.013975 0.302217 0.997730 0.135 Uiso 1 1 calc R U . . .
H22C H 0.933314 0.278869 1.008489 0.135 Uiso 1 1 calc R U . . .
C23 C 0.7277(5) 0.25398(18) 0.9180(3) 0.086(2) Uani 1 1 d . . . . .
H23A H 0.711239 0.267363 0.875171 0.130 Uiso 1 1 calc R U . . .
H23B H 0.693559 0.226940 0.933245 0.130 Uiso 1 1 calc R U . . .
H23C H 0.776966 0.238991 0.913567 0.130 Uiso 1 1 calc R U . . .
C24 C 0.7614(4) 0.28173(19) 1.0598(2) 0.0708(16) Uani 1 1 d . . . . .
H24A H 0.808797 0.264092 1.054377 0.106 Uiso 1 1 calc R U . . .
H24B H 0.725067 0.256770 1.076490 0.106 Uiso 1 1 calc R U . . .
H24C H 0.766776 0.310578 1.091259 0.106 Uiso 1 1 calc R U . . .
C25 C 0.6348(3) 0.3321(2) 0.9908(3) 0.0687(15) Uani 1 1 d . . . . .
H25A H 0.633160 0.354391 1.030047 0.103 Uiso 1 1 calc R U . . .
H25B H 0.601650 0.302334 0.996627 0.103 Uiso 1 1 calc R U . . .
H25C H 0.619495 0.352369 0.952090 0.103 Uiso 1 1 calc R U . . .
C26 C 0.8558(3) 0.49884(18) 1.0064(2) 0.0517(12) Uani 1 1 d . . . . .
H26A H 0.904098 0.484940 1.018743 0.078 Uiso 1 1 calc R U . . .
H26B H 0.844167 0.529003 1.034233 0.078 Uiso 1 1 calc R U . . .
H26C H 0.856641 0.509685 0.960016 0.078 Uiso 1 1 calc R U . . .
C27 C 0.7858(4) 0.42698(19) 1.1065(2) 0.0679(16) Uani 1 1 d . . . . .
H27A H 0.742222 0.405685 1.115640 0.102 Uiso 1 1 calc R U . . .
H27B H 0.785371 0.458041 1.134767 0.102 Uiso 1 1 calc R U . . .
H27C H 0.830138 0.406450 1.115464 0.102 Uiso 1 1 calc R U . . .
C28 C 0.6926(3) 0.47655(18) 0.9987(2) 0.0528(12) Uani 1 1 d . . . . .
H28A H 0.692864 0.490663 0.953716 0.079 Uiso 1 1 calc R U . . .
H28B H 0.681963 0.504691 1.029999 0.079 Uiso 1 1 calc R U . . .
H28C H 0.654802 0.449430 1.002182 0.079 Uiso 1 1 calc R U . . .
C29 C 0.5095(3) 0.6623(2) 0.6374(3) 0.0594(15) Uani 0.839(2) 1 d D . P B 1
H29A H 0.482712 0.638438 0.608126 0.089 Uiso 0.839(2) 1 calc R U P B 1
H29B H 0.524254 0.693447 0.612590 0.089 Uiso 0.839(2) 1 calc R U P B 1
H29C H 0.477655 0.672611 0.674073 0.089 Uiso 0.839(2) 1 calc R U P B 1
C30 C 0.6500(3) 0.6080(2) 0.5972(2) 0.0495(14) Uani 0.839(2) 1 d D . P B 1
H30A H 0.696546 0.592986 0.612577 0.074 Uiso 0.839(2) 1 calc R U P B 1
H30B H 0.660030 0.638496 0.569432 0.074 Uiso 0.839(2) 1 calc R U P B 1
H30C H 0.622953 0.581817 0.571634 0.074 Uiso 0.839(2) 1 calc R U P B 1
C31 C 0.6473(4) 0.6765(2) 0.7215(3) 0.0632(16) Uani 0.839(2) 1 d D . P B 1
H31A H 0.614159 0.694859 0.751690 0.095 Uiso 0.839(2) 1 calc R U P B 1
H31B H 0.671200 0.701951 0.692380 0.095 Uiso 0.839(2) 1 calc R U P B 1
H31C H 0.684809 0.657827 0.746992 0.095 Uiso 0.839(2) 1 calc R U P B 1
C32 C 0.4638(3) 0.6426(2) 0.8371(3) 0.0597(16) Uani 0.839(2) 1 d D . P B 1
H32A H 0.416746 0.629622 0.820085 0.089 Uiso 0.839(2) 1 calc R U P B 1
H32B H 0.483168 0.669295 0.807249 0.089 Uiso 0.839(2) 1 calc R U P B 1
H32C H 0.456410 0.657772 0.880979 0.089 Uiso 0.839(2) 1 calc R U P B 1
C33 C 0.6147(3) 0.6109(3) 0.8883(3) 0.0516(15) Uani 0.839(2) 1 d D . P B 1
H33A H 0.600727 0.621622 0.932959 0.077 Uiso 0.839(2) 1 calc R U P B 1
H33B H 0.635573 0.640781 0.864695 0.077 Uiso 0.839(2) 1 calc R U P B 1
H33C H 0.651340 0.582865 0.890929 0.077 Uiso 0.839(2) 1 calc R U P B 1
C34 C 0.4883(4) 0.5321(2) 0.8920(3) 0.0685(19) Uani 0.839(2) 1 d D . P B 1
H34A H 0.520903 0.501559 0.891491 0.103 Uiso 0.839(2) 1 calc R U P B 1
H34B H 0.440924 0.522687 0.872282 0.103 Uiso 0.839(2) 1 calc R U P B 1
H34C H 0.480850 0.543562 0.937552 0.103 Uiso 0.839(2) 1 calc R U P B 1
C35 C 0.4401(3) 0.45064(18) 0.7303(3) 0.0451(12) Uani 0.839(2) 1 d D . P B 1
H35A H 0.482506 0.427405 0.725194 0.068 Uiso 0.839(2) 1 calc R U P B 1
H35B H 0.396618 0.434247 0.710550 0.068 Uiso 0.839(2) 1 calc R U P B 1
H35C H 0.431233 0.456986 0.777248 0.068 Uiso 0.839(2) 1 calc R U P B 1
C36 C 0.3727(3) 0.5547(2) 0.6947(3) 0.0621(17) Uani 0.839(2) 1 d D . P B 1
H36A H 0.360266 0.559350 0.741380 0.093 Uiso 0.839(2) 1 calc R U P B 1
H36B H 0.332334 0.536859 0.672082 0.093 Uiso 0.839(2) 1 calc R U P B 1
H36C H 0.380789 0.589014 0.674408 0.093 Uiso 0.839(2) 1 calc R U P B 1
C37 C 0.4779(3) 0.5019(2) 0.5979(2) 0.0439(12) Uani 0.839(2) 1 d D . P B 1
H37A H 0.489772 0.534901 0.575931 0.066 Uiso 0.839(2) 1 calc R U P B 1
H37B H 0.434247 0.486422 0.577232 0.066 Uiso 0.839(2) 1 calc R U P B 1
H37C H 0.519397 0.477712 0.593677 0.066 Uiso 0.839(2) 1 calc R U P B 1
K1 K 0.33080(3) 0.30983(2) 0.75003(5) 0.03016(14) Uani 1 1 d . . . . .
O1 O 0.29792(17) 0.38079(11) 0.64541(15) 0.0466(7) Uani 1 1 d . . . . .
O2 O 0.41009(16) 0.30760(10) 0.62997(13) 0.0431(6) Uani 1 1 d . . . . .
O3 O 0.30944(19) 0.37623(11) 0.86060(15) 0.0490(8) Uani 1 1 d . . . . .
O4 O 0.44389(17) 0.32558(11) 0.84254(13) 0.0467(7) Uani 1 1 d . . . . .
O5 O 0.18890(12) 0.26214(10) 0.75558(18) 0.0476(6) Uani 1 1 d . . . . .
O6 O 0.3174(11) 0.2019(7) 0.7249(12) 0.0343(8) Uani 0.144(7) 1 d . . P D 2
O6A O 0.31700(18) 0.20067(12) 0.76897(19) 0.0343(8) Uani 0.856(7) 1 d . . P D 1
N1 N 0.19398(17) 0.37666(13) 0.7563(2) 0.0563(9) Uani 1 1 d . . . . .
N2 N 0.46341(14) 0.24472(10) 0.74286(18) 0.0344(6) Uani 1 1 d . . . . .
C38 C 0.1988(3) 0.4172(2) 0.7061(3) 0.0762(18) Uani 1 1 d . . . . .
H38A H 0.149923 0.433693 0.701316 0.091 Uiso 1 1 calc R U . . .
H38B H 0.233298 0.444462 0.721810 0.091 Uiso 1 1 calc R U . . .
C39 C 0.2228(3) 0.3996(2) 0.6418(3) 0.0723(16) Uani 1 1 d . . . . .
H39A H 0.219726 0.428820 0.609947 0.087 Uiso 1 1 calc R U . . .
H39B H 0.190258 0.371195 0.626169 0.087 Uiso 1 1 calc R U . . .
C40 C 0.3256(3) 0.36793(19) 0.5826(2) 0.0564(12) Uani 1 1 d . . . . .
H40A H 0.321134 0.398375 0.552770 0.068 Uiso 1 1 calc R U . . .
H40B H 0.296936 0.338686 0.563606 0.068 Uiso 1 1 calc R U . . .
C41 C 0.4046(3) 0.35245(17) 0.5892(2) 0.0507(12) Uani 1 1 d . . . . .
H41A H 0.425308 0.344756 0.545148 0.061 Uiso 1 1 calc R U . . .
H41B H 0.433089 0.381549 0.608854 0.061 Uiso 1 1 calc R U . . .
C42 C 0.4845(2) 0.29105(17) 0.6368(2) 0.0438(10) Uani 1 1 d . . . . .
H42A H 0.512912 0.317772 0.661203 0.053 Uiso 1 1 calc R U . . .
H42B H 0.506895 0.286759 0.592627 0.053 Uiso 1 1 calc R U . . .
C43 C 0.4868(2) 0.23940(16) 0.6738(2) 0.0495(10) Uani 1 1 d . . . . .
H43A H 0.454328 0.213969 0.651270 0.059 Uiso 1 1 calc R U . . .
H43B H 0.537461 0.225407 0.672652 0.059 Uiso 1 1 calc R U . . .
C44 C 0.1908(3) 0.4005(2) 0.8247(3) 0.0749(17) Uani 1 1 d . . . . .
H44A H 0.156871 0.430774 0.823559 0.090 Uiso 1 1 calc R U . . .
H44B H 0.169844 0.374434 0.855416 0.090 Uiso 1 1 calc R U . . .
C45 C 0.2626(3) 0.4183(2) 0.8513(3) 0.0787(17) Uani 1 1 d . . . . .
H45A H 0.285247 0.443427 0.820271 0.094 Uiso 1 1 calc R U . . .
H45B H 0.254910 0.436448 0.893914 0.094 Uiso 1 1 calc R U . . .
C46 C 0.3748(3) 0.39030(19) 0.8960(2) 0.0600(13) Uani 1 1 d . . . . .
H46A H 0.361239 0.404743 0.939584 0.072 Uiso 1 1 calc R U . . .
H46B H 0.401436 0.417777 0.871305 0.072 Uiso 1 1 calc R U . . .
C47 C 0.4225(3) 0.34552(17) 0.9051(2) 0.0508(12) Uani 1 1 d . . . . .
H47A H 0.466655 0.355960 0.930465 0.061 Uiso 1 1 calc R U . . .
H47B H 0.396426 0.318088 0.930257 0.061 Uiso 1 1 calc R U . . .
C48 C 0.4994(3) 0.28663(18) 0.8485(2) 0.0516(12) Uani 1 1 d . . . . .
H48A H 0.480341 0.256507 0.873854 0.062 Uiso 1 1 calc R U . . .
H48B H 0.542352 0.301067 0.872316 0.062 Uiso 1 1 calc R U . . .
C49 C 0.5222(2) 0.26901(18) 0.7803(2) 0.0521(11) Uani 1 1 d . . . . .
H49A H 0.540585 0.299623 0.755436 0.063 Uiso 1 1 calc R U . . .
H49B H 0.563232 0.243829 0.784541 0.063 Uiso 1 1 calc R U . . .
C50 C 0.1286(2) 0.34452(18) 0.7469(3) 0.0685(13) Uani 1 1 d . . . . .
H50A H 0.121692 0.338676 0.698968 0.082 Uiso 1 1 calc R U . . .
H50B H 0.085423 0.364299 0.762904 0.082 Uiso 1 1 calc R U . . .
C51 C 0.1299(2) 0.2928(2) 0.7805(3) 0.0707(15) Uani 1 1 d . . . . .
H51A H 0.136012 0.297788 0.828578 0.085 Uiso 1 1 calc R U . . .
H51B H 0.082773 0.274403 0.772798 0.085 Uiso 1 1 calc R U . . .
C52 C 0.1883(2) 0.21066(17) 0.7837(2) 0.0533(11) Uani 1 1 d . . . . .
H52A H 0.139834 0.194039 0.776287 0.064 Uiso 1 1 calc R U . . .
H52B H 0.196957 0.212746 0.831892 0.064 Uiso 1 1 calc R U . . .
C53 C 0.24719(18) 0.17897(13) 0.7520(2) 0.0416(8) Uani 1 1 d . . . . .
H53C H 0.223603 0.159961 0.715053 0.050 Uiso 0.144(7) 1 calc R U P D 2
H53D H 0.262021 0.152213 0.784649 0.050 Uiso 0.144(7) 1 calc R U P D 2
H53A H 0.244296 0.142311 0.767341 0.050 Uiso 0.856(7) 1 calc R U P D 1
H53B H 0.240745 0.179291 0.703474 0.050 Uiso 0.856(7) 1 calc R U P D 1
C54 C 0.37561(19) 0.16997(12) 0.7456(2) 0.0408(8) Uani 1 1 d . . . . .
H54A H 0.374058 0.168694 0.696809 0.049 Uiso 0.856(7) 1 calc R U P D 1
H54B H 0.370527 0.133823 0.762396 0.049 Uiso 0.856(7) 1 calc R U P D 1
H54C H 0.386305 0.145708 0.708804 0.049 Uiso 0.144(7) 1 calc R U P D 2
H54D H 0.356877 0.148372 0.782428 0.049 Uiso 0.144(7) 1 calc R U P D 2
C55 C 0.4466(2) 0.19182(14) 0.7673(2) 0.0498(12) Uani 1 1 d . . . . .
H55A H 0.447290 0.192588 0.816119 0.060 Uiso 1 1 calc R U . . .
H55B H 0.486201 0.167938 0.752844 0.060 Uiso 1 1 calc R U . . .
C1A C 0.9120(8) 0.6002(6) 0.8099(6) 0.025(2) Uani 0.266(5) 1 d D U P C 2
C2A C 0.8852(6) 0.6164(4) 0.7475(9) 0.023(2) Uani 0.266(5) 1 d D U P C 2
C3A C 0.9279(9) 0.5925(6) 0.6967(6) 0.032(2) Uani 0.266(5) 1 d D U P C 2
C4A C 0.9807(8) 0.5601(6) 0.7281(8) 0.029(2) Uani 0.266(5) 1 d D U P C 2
C5A C 0.9715(9) 0.5665(6) 0.7976(7) 0.029(2) Uani 0.266(5) 1 d D U P C 2
C6A C 1.0190(11) 0.5376(8) 0.8462(12) 0.090(8) Uani 0.266(5) 1 d D U P C 2
H6AA H 1.056009 0.517235 0.822336 0.135 Uiso 0.266(5) 1 calc R U P C 2
H6AB H 1.043507 0.562712 0.875329 0.135 Uiso 0.266(5) 1 calc R U P C 2
H6AC H 0.988387 0.514035 0.872518 0.135 Uiso 0.266(5) 1 calc R U P C 2
C7A C 0.8860(12) 0.6167(8) 0.8770(7) 0.067(6) Uani 0.266(5) 1 d D U P C 2
H7AA H 0.843820 0.640158 0.872312 0.101 Uiso 0.266(5) 1 calc R U P C 2
H7AB H 0.871507 0.585753 0.902319 0.101 Uiso 0.266(5) 1 calc R U P C 2
H7AC H 0.925839 0.634890 0.900093 0.101 Uiso 0.266(5) 1 calc R U P C 2
C8A C 0.8233(7) 0.6537(5) 0.7350(10) 0.063(6) Uani 0.266(5) 1 d D U P C 2
H8AA H 0.816387 0.657896 0.687347 0.095 Uiso 0.266(5) 1 calc R U P C 2
H8AB H 0.778151 0.639860 0.754624 0.095 Uiso 0.266(5) 1 calc R U P C 2
H8AC H 0.834955 0.687595 0.754814 0.095 Uiso 0.266(5) 1 calc R U P C 2
C9A C 0.9207(19) 0.6000(10) 0.6237(7) 0.119(10) Uani 0.266(5) 1 d D U P C 2
H9AA H 0.880185 0.624127 0.614536 0.179 Uiso 0.266(5) 1 calc R U P C 2
H9AB H 0.966527 0.614419 0.606184 0.179 Uiso 0.266(5) 1 calc R U P C 2
H9AC H 0.910631 0.566221 0.602667 0.179 Uiso 0.266(5) 1 calc R U P C 2
C10A C 1.0355(13) 0.5269(10) 0.6924(16) 0.129(11) Uani 0.266(5) 1 d D U P C 2
H10D H 1.065945 0.508117 0.724513 0.193 Uiso 0.266(5) 1 calc R U P C 2
H10E H 1.009585 0.501639 0.664393 0.193 Uiso 0.266(5) 1 calc R U P C 2
H10F H 1.066816 0.549115 0.664911 0.193 Uiso 0.266(5) 1 calc R U P C 2
Si9A Si 0.5585(4) 0.5563(3) 0.7567(3) 0.0244(3) Uani 0.161(2) 1 d D . P B 2
Si Si 0.5321(5) 0.5808(4) 0.6476(4) 0.067(3) Uani 0.161(2) 1 d D . P B 2
Si13 Si 0.5898(5) 0.6285(3) 0.8224(4) 0.058(2) Uani 0.161(2) 1 d D . P B 2
Si14 Si 0.4598(5) 0.5118(3) 0.8058(5) 0.064(3) Uani 0.161(2) 1 d D . P B 2
C29A C 0.4630(13) 0.6355(9) 0.6487(15) 0.0594(15) Uani 0.161(2) 1 d D . P B 2
H29D H 0.416982 0.622962 0.668240 0.089 Uiso 0.161(2) 1 calc R U P B 2
H29E H 0.453697 0.647343 0.603510 0.089 Uiso 0.161(2) 1 calc R U P B 2
H29F H 0.482208 0.664567 0.674991 0.089 Uiso 0.161(2) 1 calc R U P B 2
C30A C 0.4960(17) 0.5247(8) 0.5969(12) 0.0439(12) Uani 0.161(2) 1 d D . P B 2
H30D H 0.525942 0.493544 0.605173 0.066 Uiso 0.161(2) 1 calc R U P B 2
H30E H 0.498447 0.533786 0.549978 0.066 Uiso 0.161(2) 1 calc R U P B 2
H30F H 0.444918 0.517616 0.609097 0.066 Uiso 0.161(2) 1 calc R U P B 2
C31A C 0.6197(11) 0.6081(12) 0.6125(15) 0.0495(14) Uani 0.161(2) 1 d D . P B 2
H31D H 0.637456 0.636491 0.640722 0.074 Uiso 0.161(2) 1 calc R U P B 2
H31E H 0.610373 0.621539 0.567992 0.074 Uiso 0.161(2) 1 calc R U P B 2
H31F H 0.656871 0.580424 0.610434 0.074 Uiso 0.161(2) 1 calc R U P B 2
C32A C 0.5026(11) 0.6591(11) 0.8540(15) 0.0597(16) Uani 0.161(2) 1 d D . P B 2
H32D H 0.468825 0.631561 0.868489 0.089 Uiso 0.161(2) 1 calc R U P B 2
H32E H 0.479507 0.679490 0.818713 0.089 Uiso 0.161(2) 1 calc R U P B 2
H32F H 0.514084 0.682070 0.891270 0.089 Uiso 0.161(2) 1 calc R U P B 2
C33A C 0.6423(17) 0.6783(10) 0.7731(13) 0.0632(16) Uani 0.161(2) 1 d D . P B 2
H33D H 0.635962 0.712898 0.792983 0.095 Uiso 0.161(2) 1 calc R U P B 2
H33E H 0.623859 0.678779 0.727708 0.095 Uiso 0.161(2) 1 calc R U P B 2
H33F H 0.694619 0.669094 0.773050 0.095 Uiso 0.161(2) 1 calc R U P B 2
C34A C 0.6453(18) 0.6046(13) 0.8946(12) 0.0516(15) Uani 0.161(2) 1 d D . P B 2
H34D H 0.682161 0.579472 0.879256 0.077 Uiso 0.161(2) 1 calc R U P B 2
H34E H 0.612679 0.587491 0.926447 0.077 Uiso 0.161(2) 1 calc R U P B 2
H34F H 0.669893 0.634209 0.915793 0.077 Uiso 0.161(2) 1 calc R U P B 2
C35A C 0.4842(19) 0.5022(12) 0.8951(7) 0.0685(19) Uani 0.161(2) 1 d D . P B 2
H35D H 0.491084 0.536309 0.916173 0.103 Uiso 0.161(2) 1 calc R U P B 2
H35E H 0.444396 0.483324 0.917309 0.103 Uiso 0.161(2) 1 calc R U P B 2
H35F H 0.529710 0.481926 0.898438 0.103 Uiso 0.161(2) 1 calc R U P B 2
C36A C 0.3735(11) 0.5518(11) 0.7985(17) 0.082(11) Uani 0.161(2) 1 d D U P B 2
H36D H 0.383829 0.587986 0.811304 0.123 Uiso 0.161(2) 1 calc R U P B 2
H36E H 0.335666 0.537288 0.827553 0.123 Uiso 0.161(2) 1 calc R U P B 2
H36F H 0.355975 0.550975 0.752751 0.123 Uiso 0.161(2) 1 calc R U P B 2
C37A C 0.4466(17) 0.4462(7) 0.7657(13) 0.0451(12) Uani 0.161(2) 1 d D . P B 2
H37D H 0.456317 0.449140 0.718270 0.068 Uiso 0.161(2) 1 calc R U P B 2
H37E H 0.395936 0.434424 0.772465 0.068 Uiso 0.161(2) 1 calc R U P B 2
H37F H 0.480611 0.420905 0.785280 0.068 Uiso 0.161(2) 1 calc R U P B 2
C19A C 0.785(2) 0.2332(9) 0.5921(16) 0.100(4) Uani 0.168(8) 1 d D . P A 2
H19D H 0.838511 0.233404 0.592847 0.150 Uiso 0.168(8) 1 calc R U P A 2
H19E H 0.767248 0.200297 0.572948 0.150 Uiso 0.168(8) 1 calc R U P A 2
H19F H 0.766004 0.236618 0.637197 0.150 Uiso 0.168(8) 1 calc R U P A 2
Si4A Si 0.7506(9) 0.2896(5) 0.5407(8) 0.0476(7) Uani 0.168(8) 1 d D . P A 2
C18A C 0.764(2) 0.2772(13) 0.4494(9) 0.069(2) Uani 0.168(8) 1 d D . P A 2
H18D H 0.815950 0.269626 0.440773 0.104 Uiso 0.168(8) 1 calc R U P A 2
H18E H 0.734000 0.247306 0.435724 0.104 Uiso 0.168(8) 1 calc R U P A 2
H18F H 0.749210 0.308240 0.424373 0.104 Uiso 0.168(8) 1 calc R U P A 2
C17A C 0.6488(9) 0.3028(13) 0.5436(18) 0.074(2) Uani 0.168(8) 1 d D . P A 2
H17D H 0.629983 0.294175 0.587551 0.111 Uiso 0.168(8) 1 calc R U P A 2
H17E H 0.623801 0.281308 0.510493 0.111 Uiso 0.168(8) 1 calc R U P A 2
H17F H 0.639713 0.339845 0.534351 0.111 Uiso 0.168(8) 1 calc R U P A 2

loop_
_atom_site_aniso_label
_atom_site_aniso_U_11
_atom_site_aniso_U_22
_atom_site_aniso_U_33
_atom_site_aniso_U_23
_atom_site_aniso_U_13
_atom_site_aniso_U_12
Ge1 0.0266(2) 0.02597(18) 0.02581(19) -0.00214(14) 0.00159(17) -0.00449(15)
Ge2 0.0262(2) 0.02669(19) 0.02490(18) 0.00342(14) 0.00068(16) -0.00390(15)
Ge3 0.02328(15) 0.02409(15) 0.03011(17) 0.00054(17) -0.00041(19) -0.00102(11)
Ge4 0.0312(2) 0.02927(18) 0.02297(18) 0.00550(14) -0.00413(16) -0.00634(16)
Ge5 0.02123(15) 0.02269(15) 0.03550(19) 0.00069(17) 0.00058(18) 0.00119(11)
Ge6 0.0282(2) 0.02921(18) 0.02548(19) -0.00614(14) 0.00505(17) -0.00431(16)
Ge7 0.03537(17) 0.02156(14) 0.03143(17) 0.00081(17) -0.0004(2) -0.00152(12)
Ge8 0.0279(2) 0.0306(2) 0.0279(2) 0.00209(15) 0.00498(17) -0.00470(16)
Ge9 0.0258(2) 0.02988(19) 0.0275(2) -0.00183(15) -0.00361(17) -0.00285(15)
Cu1 0.02384(18) 0.02432(17) 0.0358(2) 0.0008(2) 0.0009(2) -0.00731(13)
Si1 0.0318(6) 0.0303(5) 0.0253(5) -0.0047(4) 0.0037(4) -0.0027(4)
Si2 0.0411(6) 0.0465(6) 0.0251(5) 0.0034(5) -0.0004(4) -0.0017(5)
Si3 0.0389(7) 0.0472(7) 0.0393(6) -0.0029(5) 0.0060(5) 0.0126(5)
Si4 0.0631(14) 0.0415(12) 0.0382(12) -0.0131(9) 0.0080(9) -0.0216(11)
Si5 0.0307(5) 0.0258(5) 0.0218(5) 0.0029(4) -0.0027(4) -0.0040(4)
Si6 0.0370(6) 0.0455(7) 0.0420(6) 0.0100(5) -0.0050(5) 0.0033(5)
Si7 0.0564(8) 0.0336(5) 0.0291(5) 0.0034(4) 0.0021(5) -0.0164(5)
Si8 0.0538(7) 0.0331(5) 0.0239(5) -0.0041(4) 0.0012(5) -0.0092(5)
Si9 0.0240(4) 0.0270(4) 0.0221(9) 0.0003(5) 0.0029(6) 0.0036(3)
Si10 0.0330(7) 0.0276(6) 0.0330(7) 0.0068(5) -0.0001(6) 0.0049(5)
Si11 0.0387(8) 0.0385(7) 0.0296(7) -0.0053(5) 0.0108(6) 0.0039(6)
Si12 0.0197(6) 0.0391(7) 0.0392(7) -0.0039(6) -0.0049(5) 0.0038(5)
C1 0.027(3) 0.026(2) 0.053(3) -0.007(3) 0.009(3) -0.007(2)
C2 0.020(2) 0.023(2) 0.055(3) 0.009(2) 0.000(2) -0.004(2)
C3 0.020(2) 0.028(3) 0.038(3) 0.001(2) 0.000(2) -0.007(2)
C4 0.020(2) 0.023(2) 0.039(3) 0.004(2) -0.006(2) -0.0055(15)
C5 0.027(3) 0.029(3) 0.042(3) -0.005(2) 0.005(2) -0.013(2)
C6 0.109(7) 0.094(6) 0.044(4) 0.005(4) -0.014(4) -0.064(6)
C7 0.062(5) 0.046(4) 0.158(8) -0.049(5) 0.050(5) -0.023(4)
C8 0.049(4) 0.069(5) 0.140(8) 0.066(5) -0.047(5) -0.022(4)
C9 0.068(5) 0.095(6) 0.051(4) -0.021(4) 0.029(4) -0.054(5)
C10 0.022(3) 0.041(3) 0.152(8) 0.007(5) -0.009(4) 0.005(2)
C11 0.061(3) 0.070(3) 0.049(3) 0.003(2) -0.007(2) 0.021(3)
C12 0.063(3) 0.055(3) 0.044(2) 0.012(2) 0.003(2) -0.014(2)
C13 0.070(3) 0.084(4) 0.026(2) 0.000(2) 0.001(2) -0.009(3)
C14 0.037(3) 0.078(4) 0.089(4) -0.014(3) -0.012(3) 0.001(3)
C15 0.066(4) 0.090(4) 0.074(4) -0.024(3) 0.021(3) 0.018(3)
C16 0.074(4) 0.112(5) 0.072(4) 0.035(4) 0.000(3) 0.031(4)
C17 0.051(4) 0.096(5) 0.074(5) -0.029(4) -0.004(3) -0.032(4)
C18 0.078(5) 0.051(4) 0.078(4) -0.037(3) 0.006(4) 0.003(3)
C19 0.172(10) 0.062(5) 0.065(4) -0.001(3) 0.003(5) -0.073(6)
C20 0.035(3) 0.085(4) 0.074(3) 0.002(3) -0.002(2) -0.011(2)
C21 0.059(3) 0.061(3) 0.082(4) -0.012(3) 0.017(3) 0.010(3)
C22 0.073(4) 0.112(5) 0.084(4) 0.046(4) -0.018(4) 0.024(4)
C23 0.161(7) 0.040(3) 0.058(3) -0.018(2) 0.036(4) -0.043(4)
C24 0.112(5) 0.050(3) 0.051(3) 0.022(2) -0.006(3) -0.012(3)
C25 0.056(3) 0.088(4) 0.062(3) 0.012(3) 0.007(3) -0.037(3)
C26 0.064(3) 0.041(2) 0.051(3) -0.0093(19) 0.000(2) -0.010(2)
C27 0.116(5) 0.055(3) 0.033(2) -0.003(2) 0.004(3) -0.010(3)
C28 0.059(3) 0.054(3) 0.045(3) -0.012(2) 0.014(2) 0.002(2)
C29 0.055(3) 0.044(3) 0.080(4) 0.022(3) -0.009(3) 0.016(3)
C30 0.057(4) 0.051(3) 0.040(3) 0.021(2) 0.021(3) 0.018(3)
C31 0.079(4) 0.057(3) 0.054(3) 0.018(3) -0.009(3) -0.032(3)
C32 0.056(4) 0.061(4) 0.062(4) -0.017(3) 0.014(3) 0.017(3)
C33 0.054(4) 0.059(3) 0.042(3) -0.014(2) -0.004(3) 0.007(3)
C34 0.095(5) 0.065(4) 0.046(3) 0.004(3) 0.039(3) -0.004(4)
C35 0.036(3) 0.058(3) 0.041(3) 0.005(2) -0.003(2) -0.015(2)
C36 0.027(3) 0.071(4) 0.088(4) -0.018(3) -0.011(3) 0.016(3)
C37 0.048(3) 0.040(3) 0.043(3) -0.003(2) -0.015(2) -0.003(2)
K1 0.0278(3) 0.0286(3) 0.0341(3) -0.0009(4) 0.0018(4) 0.0015(2)
O1 0.0474(18) 0.0467(17) 0.0456(17) 0.0087(13) -0.0053(14) 0.0068(14)
O2 0.0471(17) 0.0426(15) 0.0396(15) 0.0080(12) 0.0081(13) -0.0023(13)
O3 0.060(2) 0.0400(16) 0.0473(18) -0.0098(13) 0.0064(15) 0.0018(15)
O4 0.0557(18) 0.0456(16) 0.0388(16) -0.0056(13) -0.0078(13) 0.0002(14)
O5 0.0270(12) 0.0592(15) 0.0567(17) 0.0079(17) 0.0065(15) -0.0028(11)
O6 0.0320(13) 0.0288(13) 0.042(2) -0.0060(13) 0.0009(13) -0.0079(11)
O6A 0.0320(13) 0.0288(13) 0.042(2) -0.0060(13) 0.0009(13) -0.0079(11)
N1 0.0406(18) 0.0555(19) 0.073(3) 0.000(2) 0.006(2) 0.0140(15)
N2 0.0275(13) 0.0295(13) 0.0461(18) -0.0022(15) -0.0006(16) 0.0025(11)
C38 0.061(3) 0.066(3) 0.101(5) 0.027(3) 0.016(3) 0.038(3)
C39 0.062(3) 0.084(4) 0.071(3) 0.029(3) -0.001(3) 0.032(3)
C40 0.070(3) 0.055(3) 0.044(3) 0.012(2) -0.005(2) 0.005(2)
C41 0.075(3) 0.038(2) 0.039(2) 0.0066(18) 0.016(2) -0.005(2)
C42 0.042(2) 0.042(2) 0.047(2) -0.0018(18) 0.016(2) -0.0052(19)
C43 0.040(2) 0.046(2) 0.062(3) -0.006(2) 0.016(2) 0.0046(18)
C44 0.058(3) 0.088(4) 0.080(4) -0.023(3) 0.013(3) 0.035(3)
C45 0.086(4) 0.074(3) 0.075(4) -0.031(3) 0.004(3) 0.034(3)
C46 0.077(4) 0.061(3) 0.043(2) -0.018(2) 0.002(2) -0.010(3)
C47 0.072(3) 0.046(3) 0.035(2) 0.0000(19) -0.006(2) -0.007(2)
C48 0.047(3) 0.048(3) 0.061(3) 0.006(2) -0.021(2) 0.003(2)
C49 0.031(2) 0.059(3) 0.067(3) -0.004(2) -0.012(2) 0.0009(19)
C50 0.033(2) 0.084(3) 0.089(3) 0.013(4) 0.009(3) 0.018(2)
C51 0.027(2) 0.097(4) 0.088(4) 0.022(3) 0.013(2) 0.004(2)
C52 0.039(2) 0.062(3) 0.059(3) 0.011(2) 0.002(2) -0.020(2)
C53 0.0429(19) 0.0411(18) 0.0408(19) 0.001(2) -0.006(2) -0.0180(15)
C54 0.050(2) 0.0229(15) 0.049(2) -0.0040(19) 0.009(2) -0.0002(14)
C55 0.043(2) 0.0310(19) 0.075(4) 0.0047(19) 0.002(2) 0.0095(16)
C1A 0.021(4) 0.019(4) 0.034(5) -0.003(4) -0.001(4) -0.005(4)
C2A 0.018(4) 0.018(3) 0.033(4) 0.000(4) 0.005(4) -0.008(3)
C3A 0.029(4) 0.028(4) 0.039(4) 0.000(4) 0.004(4) -0.007(4)
C4A 0.022(4) 0.026(4) 0.040(4) 0.000(4) 0.004(4) -0.002(3)
C5A 0.022(4) 0.022(4) 0.042(4) -0.002(4) 0.003(4) -0.002(4)
C6A 0.071(12) 0.075(12) 0.123(15) 0.040(11) -0.061(11) -0.048(10)
C7A 0.082(13) 0.063(11) 0.056(10) -0.019(9) -0.001(9) -0.015(10)
C8A 0.043(8) 0.051(8) 0.096(14) 0.021(9) -0.035(9) -0.008(7)
C9A 0.179(19) 0.084(14) 0.095(15) 0.002(11) 0.011(14) -0.095(14)
C10A 0.093(15) 0.120(17) 0.17(2) -0.034(15) 0.059(15) -0.012(13)
Si9A 0.0240(4) 0.0270(4) 0.0221(9) 0.0003(5) 0.0029(6) 0.0036(3)
Si 0.067(6) 0.076(6) 0.057(6) 0.020(5) -0.002(5) 0.025(5)
Si13 0.057(5) 0.054(5) 0.064(6) -0.005(4) 0.003(5) 0.005(4)
Si14 0.051(5) 0.055(5) 0.086(7) 0.003(5) 0.015(5) -0.003(4)
C29A 0.055(3) 0.044(3) 0.080(4) 0.022(3) -0.009(3) 0.016(3)
C30A 0.048(3) 0.040(3) 0.043(3) -0.003(2) -0.015(2) -0.003(2)
C31A 0.057(4) 0.051(3) 0.040(3) 0.021(2) 0.021(3) 0.018(3)
C32A 0.056(4) 0.061(4) 0.062(4) -0.017(3) 0.014(3) 0.017(3)
C33A 0.079(4) 0.057(3) 0.054(3) 0.018(3) -0.009(3) -0.032(3)
C34A 0.054(4) 0.059(3) 0.042(3) -0.014(2) -0.004(3) 0.007(3)
C35A 0.095(5) 0.065(4) 0.046(3) 0.004(3) 0.039(3) -0.004(4)
C36A 0.074(18) 0.091(18) 0.081(17) 0.020(15) 0.012(15) 0.002(15)
C37A 0.036(3) 0.058(3) 0.041(3) 0.005(2) -0.003(2) -0.015(2)
C19A 0.172(10) 0.062(5) 0.065(4) -0.001(3) 0.003(5) -0.073(6)
Si4A 0.0631(14) 0.0415(12) 0.0382(12) -0.0131(9) 0.0080(9) -0.0216(11)
C18A 0.078(5) 0.051(4) 0.078(4) -0.037(3) 0.006(4) 0.003(3)
C17A 0.051(4) 0.096(5) 0.074(5) -0.029(4) -0.004(3) -0.032(4)

loop_
_atom_type_symbol
_atom_type_description
_atom_type_scat_dispersion_real
_atom_type_scat_dispersion_imag
_atom_type_scat_source
C C 0.0033 0.0016 'International Tables Vol C Tables 4.2.6.8 and 6.1.1.4'
H H 0.0000 0.0000 'International Tables Vol C Tables 4.2.6.8 and 6.1.1.4'
Cu Cu 0.3201 1.2651 'International Tables Vol C Tables 4.2.6.8 and 6.1.1.4'
Ge Ge 0.1547 1.8001 'International Tables Vol C Tables 4.2.6.8 and 6.1.1.4'
K K 0.2009 0.2494 'International Tables Vol C Tables 4.2.6.8 and 6.1.1.4'
N N 0.0061 0.0033 'International Tables Vol C Tables 4.2.6.8 and 6.1.1.4'
O O 0.0106 0.0060 'International Tables Vol C Tables 4.2.6.8 and 6.1.1.4'
Si Si 0.0817 0.0704 'International Tables Vol C Tables 4.2.6.8 and 6.1.1.4'

loop_
_geom_angle_atom_site_label_1
_geom_angle_atom_site_label_2
_geom_angle_atom_site_label_3
_geom_angle
_geom_angle_site_symmetry_1
_geom_angle_site_symmetry_3
_geom_angle_publ_flag
Ge3 Ge1 Ge2 59.551(14) . . ?
Ge4 Ge1 Ge2 96.350(16) . . ?
Ge4 Ge1 Ge3 54.925(14) . . ?
Ge5 Ge1 Ge2 54.649(15) . . ?
Ge5 Ge1 Ge3 99.005(17) . . ?
Ge5 Ge1 Ge4 91.369(16) . . ?
Cu1 Ge1 Ge2 53.948(16) . . ?
Cu1 Ge1 Ge3 53.712(13) . . ?
Cu1 Ge1 Ge4 108.011(19) . . ?
Cu1 Ge1 Ge5 107.27(2) . . ?
Ge3 Ge2 Ge1 59.930(14) . . ?
Ge5 Ge2 Ge1 54.653(15) . . ?
Ge5 Ge2 Ge3 99.301(17) . . ?
Ge5 Ge2 Ge6 91.981(16) . . ?
Ge6 Ge2 Ge1 97.119(16) . . ?
Ge6 Ge2 Ge3 55.102(13) . . ?
Cu1 Ge2 Ge1 53.750(16) . . ?
Cu1 Ge2 Ge3 53.824(13) . . ?
Cu1 Ge2 Ge5 107.08(2) . . ?
Cu1 Ge2 Ge6 108.279(18) . . ?
Ge2 Ge3 Ge1 60.519(12) . . ?
Ge4 Ge3 Ge1 55.078(14) . . ?
Ge4 Ge3 Ge2 97.168(16) . . ?
Ge4 Ge3 Ge6 88.026(15) . . ?
Ge6 Ge3 Ge1 97.650(16) . . ?
Ge6 Ge3 Ge2 55.240(14) . . ?
Cu1 Ge3 Ge1 54.144(14) . . ?
Cu1 Ge3 Ge2 54.458(14) . . ?
Cu1 Ge3 Ge4 108.588(18) . . ?
Cu1 Ge3 Ge6 109.042(19) . . ?
Ge1 Ge4 Ge7 120.960(19) . . ?
Ge1 Ge4 Ge8 83.017(17) . . ?
Ge3 Ge4 Ge1 69.997(14) . . ?
Ge3 Ge4 Ge7 87.804(18) . . ?
Ge3 Ge4 Ge8 121.049(19) . . ?
Ge7 Ge4 Ge8 62.607(15) . . ?
Si5 Ge4 Ge1 117.72(3) . . ?
Si5 Ge4 Ge3 121.04(3) . . ?
Si5 Ge4 Ge7 120.55(3) . . ?
Si5 Ge4 Ge8 117.90(3) . . ?
Ge1 Ge5 Ge8 83.233(17) . . ?
Ge1 Ge5 Ge9 118.693(16) . . ?
Ge2 Ge5 Ge1 70.698(14) . . ?
Ge2 Ge5 Ge8 118.546(17) . . ?
Ge2 Ge5 Ge9 82.395(16) . . ?
Ge8 Ge5 Ge9 62.943(14) . . ?
Si9 Ge5 Ge1 123.45(4) . . ?
Si9 Ge5 Ge2 122.31(4) . . ?
Si9 Ge5 Ge8 118.60(4) . . ?
Si9 Ge5 Ge9 117.60(4) . . ?
Si9A Ge5 Ge1 116.73(18) . . ?
Si9A Ge5 Ge2 129.47(18) . . ?
Si9A Ge5 Ge8 111.98(18) . . ?
Si9A Ge5 Ge9 122.81(18) . . ?
Ge2 Ge6 Ge7 120.272(19) . . ?
Ge2 Ge6 Ge9 82.351(17) . . ?
Ge3 Ge6 Ge2 69.659(14) . . ?
Ge3 Ge6 Ge7 87.745(18) . . ?
Ge3 Ge6 Ge9 120.678(19) . . ?
Ge9 Ge6 Ge7 62.736(15) . . ?
Si1 Ge6 Ge2 115.60(3) . . ?
Si1 Ge6 Ge3 124.32(3) . . ?
Si1 Ge6 Ge7 122.56(3) . . ?
Si1 Ge6 Ge9 114.84(3) . . ?
Ge4 Ge7 Ge6 86.690(14) . . ?
Ge4 Ge7 Ge8 58.799(16) . . ?
Ge4 Ge7 Ge9 99.585(16) . . ?
Ge6 Ge7 Ge8 100.008(16) . . ?
Ge6 Ge7 Ge9 58.557(16) . . ?
Ge8 Ge7 Ge9 60.348(13) . . ?
Ge4 Ge8 Ge7 58.594(15) . . ?
Ge4 Ge8 Ge9 99.10(2) . . ?
Ge5 Ge8 Ge4 89.750(16) . . ?
Ge5 Ge8 Ge7 101.899(18) . . ?
Ge5 Ge8 Ge9 58.551(15) . . ?
Ge7 Ge8 Ge9 59.855(16) . . ?
Ge5 Ge9 Ge7 101.823(18) . . ?
Ge5 Ge9 Ge8 58.506(15) . . ?
Ge6 Ge9 Ge5 90.511(16) . . ?
Ge6 Ge9 Ge7 58.706(15) . . ?
Ge6 Ge9 Ge8 99.72(2) . . ?
Ge7 Ge9 Ge8 59.797(16) . . ?
Ge3 Cu1 Ge1 72.144(15) . . ?
C1 Cu1 Ge1 104.90(15) . . ?
C1 Cu1 Ge3 158.8(2) . . ?
C1 Cu1 C2 37.20(17) . . ?
C1 Cu1 C3 61.95(19) . . ?
C1 Cu1 C4 60.75(19) . . ?
C1 Cu1 C5 35.9(2) . . ?
C2 Cu1 Ge1 129.4(2) . . ?
C2 Cu1 Ge3 156.8(2) . . ?
C2 Cu1 C3 37.22(19) . . ?
C2 Cu1 C4 61.17(18) . . ?
C2 Cu1 C5 60.9(2) . . ?
C3 Cu1 Ge1 166.07(15) . . ?
C3 Cu1 Ge3 121.75(15) . . ?
C3 Cu1 C4 36.74(16) . . ?
C4 Cu1 Ge1 142.92(18) . . ?
C4 Cu1 Ge3 108.49(11) . . ?
C5 Cu1 Ge1 111.41(16) . . ?
C5 Cu1 Ge3 124.57(18) . . ?
C5 Cu1 C3 61.26(17) . . ?
C5 Cu1 C4 36.37(19) . . ?
C1A Cu1 Ge1 99.5(3) . . ?
C1A Cu1 Ge3 141.4(4) . . ?
C2A Cu1 Ge1 111.5(4) . . ?
C2A Cu1 Ge3 175.2(3) . . ?
C2A Cu1 C1A 36.1(4) . . ?
C2A Cu1 C5A 59.8(4) . . ?
C3A Cu1 Ge1 147.0(5) . . ?
C3A Cu1 Ge3 139.8(4) . . ?
C3A Cu1 C1A 61.6(4) . . ?
C3A Cu1 C2A 37.2(3) . . ?
C3A Cu1 C5A 61.0(5) . . ?
C4A Cu1 Ge1 157.0(4) . . ?
C4A Cu1 Ge3 113.7(4) . . ?
C4A Cu1 C1A 61.5(5) . . ?
C4A Cu1 C2A 61.7(4) . . ?
C4A Cu1 C3A 37.3(4) . . ?
C4A Cu1 C5A 36.9(3) . . ?
C5A Cu1 Ge1 120.0(4) . . ?
C5A Cu1 Ge3 115.9(4) . . ?
C5A Cu1 C1A 35.6(4) . . ?
Ge6 Si1 Si4A 108.1(4) . . ?
Si2 Si1 Ge6 108.12(5) . . ?
Si2 Si1 Si3 113.87(6) . . ?
Si2 Si1 Si4 106.75(9) . . ?
Si2 Si1 Si4A 116.2(4) . . ?
Si3 Si1 Ge6 106.01(5) . . ?
Si3 Si1 Si4 112.50(10) . . ?
Si3 Si1 Si4A 103.9(4) . . ?
Si4 Si1 Ge6 109.48(8) . . ?
C11 Si2 Si1 110.33(17) . . ?
C11 Si2 C13 107.7(2) . . ?
C12 Si2 Si1 111.62(16) . . ?
C12 Si2 C11 108.6(2) . . ?
C12 Si2 C13 108.7(2) . . ?
C13 Si2 Si1 109.91(17) . . ?
C14 Si3 Si1 110.71(17) . . ?
C14 Si3 C15 108.4(3) . . ?
C15 Si3 Si1 111.4(2) . . ?
C16 Si3 Si1 109.6(2) . . ?
C16 Si3 C14 107.4(3) . . ?
C16 Si3 C15 109.2(3) . . ?
C17 Si4 Si1 111.4(2) . . ?
C17 Si4 C18 109.1(3) . . ?
C17 Si4 C19 109.9(4) . . ?
C18 Si4 Si1 109.4(2) . . ?
C18 Si4 C19 106.2(4) . . ?
C19 Si4 Si1 110.6(2) . . ?
Si6 Si5 Ge4 104.52(5) . . ?
Si6 Si5 Si8 116.82(6) . . ?
Si7 Si5 Ge4 109.77(5) . . ?
Si7 Si5 Si6 111.39(6) . . ?
Si7 Si5 Si8 107.86(6) . . ?
Si8 Si5 Ge4 106.18(5) . . ?
C20 Si6 Si5 112.16(18) . . ?
C20 Si6 C21 108.8(3) . . ?
C20 Si6 C22 107.2(3) . . ?
C21 Si6 Si5 108.33(18) . . ?
C22 Si6 Si5 112.7(2) . . ?
C22 Si6 C21 107.5(3) . . ?
C23 Si7 Si5 113.01(19) . . ?
C23 Si7 C24 108.9(3) . . ?
C23 Si7 C25 108.5(3) . . ?
C24 Si7 Si5 110.07(19) . . ?
C25 Si7 Si5 109.65(17) . . ?
C25 Si7 C24 106.5(3) . . ?
C26 Si8 Si5 110.50(16) . . ?
C26 Si8 C27 108.4(2) . . ?
C26 Si8 C28 108.4(2) . . ?
C27 Si8 Si5 112.47(16) . . ?
C27 Si8 C28 108.4(3) . . ?
C28 Si8 Si5 108.52(15) . . ?
Si10 Si9 Ge5 112.02(7) . . ?
Si10 Si9 Si11 109.29(7) . . ?
Si11 Si9 Ge5 108.06(6) . . ?
Si12 Si9 Ge5 106.54(6) . . ?
Si12 Si9 Si10 109.52(7) . . ?
Si12 Si9 Si11 111.40(7) . . ?
C29 Si10 Si9 110.23(19) . . ?
C29 Si10 C30 107.0(3) . . ?
C29 Si10 C31 108.7(3) . . ?
C30 Si10 Si9 111.94(18) . . ?
C31 Si10 Si9 109.64(18) . . ?
C31 Si10 C30 109.2(3) . . ?
C32 Si11 Si9 109.0(2) . . ?
C33 Si11 Si9 112.3(2) . . ?
C33 Si11 C32 107.7(3) . . ?
C33 Si11 C34 108.9(3) . . ?
C34 Si11 Si9 109.86(19) . . ?
C34 Si11 C32 108.9(3) . . ?
C35 Si12 Si9 110.94(18) . . ?
C35 Si12 C36 106.7(3) . . ?
C35 Si12 C37 109.3(2) . . ?
C36 Si12 Si9 111.20(19) . . ?
C37 Si12 Si9 109.95(18) . . ?
C37 Si12 C36 108.6(3) . . ?
C2 C1 Cu1 71.4(3) . . ?
C2 C1 C7 128.8(9) . . ?
C5 C1 Cu1 72.7(3) . . ?
C5 C1 C2 108.1(5) . . ?
C5 C1 C7 123.1(8) . . ?
C7 C1 Cu1 123.2(4) . . ?
C1 C2 Cu1 71.4(3) . . ?
C1 C2 C3 107.8(5) . . ?
C1 C2 C8 124.3(8) . . ?
C3 C2 Cu1 72.0(3) . . ?
C3 C2 C8 127.8(8) . . ?
C8 C2 Cu1 124.4(4) . . ?
C2 C3 Cu1 70.8(3) . . ?
C2 C3 C9 125.6(7) . . ?
C4 C3 Cu1 71.9(3) . . ?
C4 C3 C2 106.5(4) . . ?
C4 C3 C9 127.8(7) . . ?
C9 C3 Cu1 125.4(4) . . ?
C3 C4 Cu1 71.4(3) . . ?
C3 C4 C10 121.6(7) . . ?
C5 C4 Cu1 71.5(3) . . ?
C5 C4 C3 108.4(4) . . ?
C5 C4 C10 130.0(7) . . ?
C10 C4 Cu1 123.9(3) . . ?
C1 C5 Cu1 71.5(3) . . ?
C1 C5 C4 109.2(5) . . ?
C1 C5 C6 126.3(7) . . ?
C4 C5 Cu1 72.1(3) . . ?
C4 C5 C6 124.4(8) . . ?
C6 C5 Cu1 125.7(4) . . ?
C5 C6 H6A 109.5 . . ?
C5 C6 H6B 109.5 . . ?
C5 C6 H6C 109.5 . . ?
H6A C6 H6B 109.5 . . ?
H6A C6 H6C 109.5 . . ?
H6B C6 H6C 109.5 . . ?
C1 C7 H7A 109.5 . . ?
C1 C7 H7B 109.5 . . ?
C1 C7 H7C 109.5 . . ?
H7A C7 H7B 109.5 . . ?
H7A C7 H7C 109.5 . . ?
H7B C7 H7C 109.5 . . ?
C2 C8 H8A 109.5 . . ?
C2 C8 H8B 109.5 . . ?
C2 C8 H8C 109.5 . . ?
H8A C8 H8B 109.5 . . ?
H8A C8 H8C 109.5 . . ?
H8B C8 H8C 109.5 . . ?
C3 C9 H9A 109.5 . . ?
C3 C9 H9B 109.5 . . ?
C3 C9 H9C 109.5 . . ?
H9A C9 H9B 109.5 . . ?
H9A C9 H9C 109.5 . . ?
H9B C9 H9C 109.5 . . ?
C4 C10 H10A 109.5 . . ?
C4 C10 H10B 109.5 . . ?
C4 C10 H10C 109.5 . . ?
H10A C10 H10B 109.5 . . ?
H10A C10 H10C 109.5 . . ?
H10B C10 H10C 109.5 . . ?
Si2 C11 H11A 109.5 . . ?
Si2 C11 H11B 109.5 . . ?
Si2 C11 H11C 109.5 . . ?
H11A C11 H11B 109.5 . . ?
H11A C11 H11C 109.5 . . ?
H11B C11 H11C 109.5 . . ?
Si2 C12 H12A 109.5 . . ?
Si2 C12 H12B 109.5 . . ?
Si2 C12 H12C 109.5 . . ?
H12A C12 H12B 109.5 . . ?
H12A C12 H12C 109.5 . . ?
H12B C12 H12C 109.5 . . ?
Si2 C13 H13A 109.5 . . ?
Si2 C13 H13B 109.5 . . ?
Si2 C13 H13C 109.5 . . ?
H13A C13 H13B 109.5 . . ?
H13A C13 H13C 109.5 . . ?
H13B C13 H13C 109.5 . . ?
Si3 C14 H14A 109.5 . . ?
Si3 C14 H14B 109.5 . . ?
Si3 C14 H14C 109.5 . . ?
H14A C14 H14B 109.5 . . ?
H14A C14 H14C 109.5 . . ?
H14B C14 H14C 109.5 . . ?
Si3 C15 H15A 109.5 . . ?
Si3 C15 H15B 109.5 . . ?
Si3 C15 H15C 109.5 . . ?
H15A C15 H15B 109.5 . . ?
H15A C15 H15C 109.5 . . ?
H15B C15 H15C 109.5 . . ?
Si3 C16 H16A 109.5 . . ?
Si3 C16 H16B 109.5 . . ?
Si3 C16 H16C 109.5 . . ?
H16A C16 H16B 109.5 . . ?
H16A C16 H16C 109.5 . . ?
H16B C16 H16C 109.5 . . ?
Si4 C17 H17A 109.5 . . ?
Si4 C17 H17B 109.5 . . ?
Si4 C17 H17C 109.5 . . ?
H17A C17 H17B 109.5 . . ?
H17A C17 H17C 109.5 . . ?
H17B C17 H17C 109.5 . . ?
Si4 C18 H18A 109.5 . . ?
Si4 C18 H18B 109.5 . . ?
Si4 C18 H18C 109.5 . . ?
H18A C18 H18B 109.5 . . ?
H18A C18 H18C 109.5 . . ?
H18B C18 H18C 109.5 . . ?
Si4 C19 H19A 109.5 . . ?
Si4 C19 H19B 109.5 . . ?
Si4 C19 H19C 109.5 . . ?
H19A C19 H19B 109.5 . . ?
H19A C19 H19C 109.5 . . ?
H19B C19 H19C 109.5 . . ?
Si6 C20 H20A 109.5 . . ?
Si6 C20 H20B 109.5 . . ?
Si6 C20 H20C 109.5 . . ?
H20A C20 H20B 109.5 . . ?
H20A C20 H20C 109.5 . . ?
H20B C20 H20C 109.5 . . ?
Si6 C21 H21A 109.5 . . ?
Si6 C21 H21B 109.5 . . ?
Si6 C21 H21C 109.5 . . ?
H21A C21 H21B 109.5 . . ?
H21A C21 H21C 109.5 . . ?
H21B C21 H21C 109.5 . . ?
Si6 C22 H22A 109.5 . . ?
Si6 C22 H22B 109.5 . . ?
Si6 C22 H22C 109.5 . . ?
H22A C22 H22B 109.5 . . ?
H22A C22 H22C 109.5 . . ?
H22B C22 H22C 109.5 . . ?
Si7 C23 H23A 109.5 . . ?
Si7 C23 H23B 109.5 . . ?
Si7 C23 H23C 109.5 . . ?
H23A C23 H23B 109.5 . . ?
H23A C23 H23C 109.5 . . ?
H23B C23 H23C 109.5 . . ?
Si7 C24 H24A 109.5 . . ?
Si7 C24 H24B 109.5 . . ?
Si7 C24 H24C 109.5 . . ?
H24A C24 H24B 109.5 . . ?
H24A C24 H24C 109.5 . . ?
H24B C24 H24C 109.5 . . ?
Si7 C25 H25A 109.5 . . ?
Si7 C25 H25B 109.5 . . ?
Si7 C25 H25C 109.5 . . ?
H25A C25 H25B 109.5 . . ?
H25A C25 H25C 109.5 . . ?
H25B C25 H25C 109.5 . . ?
Si8 C26 H26A 109.5 . . ?
Si8 C26 H26B 109.5 . . ?
Si8 C26 H26C 109.5 . . ?
H26A C26 H26B 109.5 . . ?
H26A C26 H26C 109.5 . . ?
H26B C26 H26C 109.5 . . ?
Si8 C27 H27A 109.5 . . ?
Si8 C27 H27B 109.5 . . ?
Si8 C27 H27C 109.5 . . ?
H27A C27 H27B 109.5 . . ?
H27A C27 H27C 109.5 . . ?
H27B C27 H27C 109.5 . . ?
Si8 C28 H28A 109.5 . . ?
Si8 C28 H28B 109.5 . . ?
Si8 C28 H28C 109.5 . . ?
H28A C28 H28B 109.5 . . ?
H28A C28 H28C 109.5 . . ?
H28B C28 H28C 109.5 . . ?
Si10 C29 H29A 109.5 . . ?
Si10 C29 H29B 109.5 . . ?
Si10 C29 H29C 109.5 . . ?
H29A C29 H29B 109.5 . . ?
H29A C29 H29C 109.5 . . ?
H29B C29 H29C 109.5 . . ?
Si10 C30 H30A 109.5 . . ?
Si10 C30 H30B 109.5 . . ?
Si10 C30 H30C 109.5 . . ?
H30A C30 H30B 109.5 . . ?
H30A C30 H30C 109.5 . . ?
H30B C30 H30C 109.5 . . ?
Si10 C31 H31A 109.5 . . ?
Si10 C31 H31B 109.5 . . ?
Si10 C31 H31C 109.5 . . ?
H31A C31 H31B 109.5 . . ?
H31A C31 H31C 109.5 . . ?
H31B C31 H31C 109.5 . . ?
Si11 C32 H32A 109.5 . . ?
Si11 C32 H32B 109.5 . . ?
Si11 C32 H32C 109.5 . . ?
H32A C32 H32B 109.5 . . ?
H32A C32 H32C 109.5 . . ?
H32B C32 H32C 109.5 . . ?
Si11 C33 H33A 109.5 . . ?
Si11 C33 H33B 109.5 . . ?
Si11 C33 H33C 109.5 . . ?
H33A C33 H33B 109.5 . . ?
H33A C33 H33C 109.5 . . ?
H33B C33 H33C 109.5 . . ?
Si11 C34 H34A 109.5 . . ?
Si11 C34 H34B 109.5 . . ?
Si11 C34 H34C 109.5 . . ?
H34A C34 H34B 109.5 . . ?
H34A C34 H34C 109.5 . . ?
H34B C34 H34C 109.5 . . ?
Si12 C35 H35A 109.5 . . ?
Si12 C35 H35B 109.5 . . ?
Si12 C35 H35C 109.5 . . ?
H35A C35 H35B 109.5 . . ?
H35A C35 H35C 109.5 . . ?
H35B C35 H35C 109.5 . . ?
Si12 C36 H36A 109.5 . . ?
Si12 C36 H36B 109.5 . . ?
Si12 C36 H36C 109.5 . . ?
H36A C36 H36B 109.5 . . ?
H36A C36 H36C 109.5 . . ?
H36B C36 H36C 109.5 . . ?
Si12 C37 H37A 109.5 . . ?
Si12 C37 H37B 109.5 . . ?
Si12 C37 H37C 109.5 . . ?
H37A C37 H37B 109.5 . . ?
H37A C37 H37C 109.5 . . ?
H37B C37 H37C 109.5 . . ?
O1 K1 O5 96.46(9) . . ?
O1 K1 N1 60.00(11) . . ?
O1 K1 N2 119.69(10) . . ?
O2 K1 O1 58.72(9) . . ?
O2 K1 O3 139.55(9) . . ?
O2 K1 O5 119.14(10) . . ?
O2 K1 N1 117.94(11) . . ?
O2 K1 N2 61.70(9) . . ?
O3 K1 O1 100.20(8) . . ?
O3 K1 O5 95.70(10) . . ?
O3 K1 N1 60.95(11) . . ?
O3 K1 N2 119.48(10) . . ?
O4 K1 O1 123.83(9) . . ?
O4 K1 O2 101.69(9) . . ?
O4 K1 O3 59.25(9) . . ?
O4 K1 O5 134.06(10) . . ?
O4 K1 O6 108.9(5) . . ?
O4 K1 O6A 96.67(9) . . ?
O4 K1 N1 119.52(10) . . ?
O4 K1 N2 60.89(9) . . ?
O5 K1 N1 59.71(8) . . ?
O5 K1 N2 120.17(7) . . ?
O6 K1 O1 118.1(5) . . ?
O6 K1 O2 82.5(5) . . ?
O6 K1 O3 135.8(5) . . ?
O6 K1 O5 60.7(4) . . ?
O6 K1 N1 119.4(4) . . ?
O6 K1 N2 60.4(4) . . ?
O6A K1 O1 135.22(10) . . ?
O6A K1 O2 98.17(9) . . ?
O6A K1 O3 118.10(10) . . ?
O6A K1 O5 59.54(8) . . ?
O6A K1 N1 118.62(10) . . ?
O6A K1 N2 61.32(8) . . ?
N2 K1 N1 179.56(12) . . ?
C39 O1 K1 116.4(3) . . ?
C40 O1 K1 116.6(2) . . ?
C40 O1 C39 111.8(4) . . ?
C41 O2 K1 116.7(2) . . ?
C41 O2 C42 111.2(3) . . ?
C42 O2 K1 114.1(2) . . ?
C45 O3 K1 116.3(3) . . ?
C45 O3 C46 112.5(4) . . ?
C46 O3 K1 115.5(3) . . ?
C47 O4 K1 116.5(3) . . ?
C47 O4 C48 111.8(3) . . ?
C48 O4 K1 118.3(2) . . ?
C51 O5 K1 117.5(3) . . ?
C51 O5 C52 111.0(3) . . ?
C52 O5 K1 114.5(2) . . ?
C53 O6 K1 112.9(10) . . ?
C54 O6 K1 116.8(10) . . ?
C54 O6 C53 107.7(14) . . ?
C53 O6A K1 115.5(2) . . ?
C54 O6A K1 115.9(2) . . ?
C54 O6A C53 112.1(3) . . ?
C38 N1 K1 108.8(3) . . ?
C38 N1 C44 110.8(4) . . ?
C38 N1 C50 111.1(5) . . ?
C44 N1 K1 107.4(3) . . ?
C50 N1 K1 110.3(2) . . ?
C50 N1 C44 108.4(4) . . ?
C43 N2 K1 109.8(2) . . ?
C43 N2 C55 107.2(3) . . ?
C49 N2 K1 109.7(2) . . ?
C49 N2 C43 108.9(3) . . ?
C49 N2 C55 111.8(3) . . ?
C55 N2 K1 109.5(2) . . ?
N1 C38 H38A 108.5 . . ?
N1 C38 H38B 108.5 . . ?
H38A C38 H38B 107.5 . . ?
C39 C38 N1 115.2(4) . . ?
C39 C38 H38A 108.5 . . ?
C39 C38 H38B 108.5 . . ?
O1 C39 H39A 109.6 . . ?
O1 C39 H39B 109.6 . . ?
C38 C39 O1 110.1(4) . . ?
C38 C39 H39A 109.6 . . ?
C38 C39 H39B 109.6 . . ?
H39A C39 H39B 108.2 . . ?
O1 C40 H40A 109.9 . . ?
O1 C40 H40B 109.9 . . ?
O1 C40 C41 109.0(4) . . ?
H40A C40 H40B 108.3 . . ?
C41 C40 H40A 109.9 . . ?
C41 C40 H40B 109.9 . . ?
O2 C41 C40 109.4(4) . . ?
O2 C41 H41A 109.8 . . ?
O2 C41 H41B 109.8 . . ?
C40 C41 H41A 109.8 . . ?
C40 C41 H41B 109.8 . . ?
H41A C41 H41B 108.2 . . ?
O2 C42 H42A 109.8 . . ?
O2 C42 H42B 109.8 . . ?
O2 C42 C43 109.3(3) . . ?
H42A C42 H42B 108.3 . . ?
C43 C42 H42A 109.8 . . ?
C43 C42 H42B 109.8 . . ?
N2 C43 C42 112.5(3) . . ?
N2 C43 H43A 109.1 . . ?
N2 C43 H43B 109.1 . . ?
C42 C43 H43A 109.1 . . ?
C42 C43 H43B 109.1 . . ?
H43A C43 H43B 107.8 . . ?
N1 C44 H44A 108.5 . . ?
N1 C44 H44B 108.5 . . ?
H44A C44 H44B 107.5 . . ?
C45 C44 N1 114.9(4) . . ?
C45 C44 H44A 108.5 . . ?
C45 C44 H44B 108.5 . . ?
O3 C45 C44 110.6(5) . . ?
O3 C45 H45A 109.5 . . ?
O3 C45 H45B 109.5 . . ?
C44 C45 H45A 109.5 . . ?
C44 C45 H45B 109.5 . . ?
H45A C45 H45B 108.1 . . ?
O3 C46 H46A 109.4 . . ?
O3 C46 H46B 109.4 . . ?
O3 C46 C47 111.2(4) . . ?
H46A C46 H46B 108.0 . . ?
C47 C46 H46A 109.4 . . ?
C47 C46 H46B 109.4 . . ?
O4 C47 C46 109.6(4) . . ?
O4 C47 H47A 109.8 . . ?
O4 C47 H47B 109.8 . . ?
C46 C47 H47A 109.8 . . ?
C46 C47 H47B 109.8 . . ?
H47A C47 H47B 108.2 . . ?
O4 C48 H48A 109.9 . . ?
O4 C48 H48B 109.9 . . ?
O4 C48 C49 109.1(3) . . ?
H48A C48 H48B 108.3 . . ?
C49 C48 H48A 109.9 . . ?
C49 C48 H48B 109.9 . . ?
N2 C49 C48 113.7(4) . . ?
N2 C49 H49A 108.8 . . ?
N2 C49 H49B 108.8 . . ?
C48 C49 H49A 108.8 . . ?
C48 C49 H49B 108.8 . . ?
H49A C49 H49B 107.7 . . ?
N1 C50 H50A 108.4 . . ?
N1 C50 H50B 108.4 . . ?
N1 C50 C51 115.4(4) . . ?
H50A C50 H50B 107.5 . . ?
C51 C50 H50A 108.4 . . ?
C51 C50 H50B 108.4 . . ?
O5 C51 C50 109.8(4) . . ?
O5 C51 H51A 109.7 . . ?
O5 C51 H51B 109.7 . . ?
C50 C51 H51A 109.7 . . ?
C50 C51 H51B 109.7 . . ?
H51A C51 H51B 108.2 . . ?
O5 C52 H52A 110.0 . . ?
O5 C52 H52B 110.0 . . ?
O5 C52 C53 108.7(3) . . ?
H52A C52 H52B 108.3 . . ?
C53 C52 H52A 110.0 . . ?
C53 C52 H52B 110.0 . . ?
O6 C53 H53C 106.4 . . ?
O6 C53 H53D 106.4 . . ?
O6A C53 C52 108.9(3) . . ?
O6A C53 H53A 109.9 . . ?
O6A C53 H53B 109.9 . . ?
C52 C53 O6 123.7(8) . . ?
C52 C53 H53C 106.4 . . ?
C52 C53 H53D 106.4 . . ?
C52 C53 H53A 109.9 . . ?
C52 C53 H53B 109.9 . . ?
H53C C53 H53D 106.5 . . ?
H53A C53 H53B 108.3 . . ?
O6 C54 H54C 106.8 . . ?
O6 C54 H54D 106.8 . . ?
O6 C54 C55 122.0(8) . . ?
O6A C54 H54A 109.5 . . ?
O6A C54 H54B 109.5 . . ?
O6A C54 C55 110.6(3) . . ?
H54A C54 H54B 108.1 . . ?
H54C C54 H54D 106.7 . . ?
C55 C54 H54A 109.5 . . ?
C55 C54 H54B 109.5 . . ?
C55 C54 H54C 106.8 . . ?
C55 C54 H54D 106.8 . . ?
N2 C55 C54 115.5(3) . . ?
N2 C55 H55A 108.4 . . ?
N2 C55 H55B 108.4 . . ?
C54 C55 H55A 108.4 . . ?
C54 C55 H55B 108.4 . . ?
H55A C55 H55B 107.5 . . ?
C2A C1A Cu1 69.7(7) . . ?
C2A C1A C7A 128.1(16) . . ?
C5A C1A Cu1 71.3(8) . . ?
C5A C1A C2A 106.6(10) . . ?
C5A C1A C7A 125.2(15) . . ?
C7A C1A Cu1 126.0(11) . . ?
C1A C2A Cu1 74.2(8) . . ?
C1A C2A C3A 109.3(9) . . ?
C1A C2A C8A 126.6(15) . . ?
C3A C2A Cu1 70.2(7) . . ?
C3A C2A C8A 124.1(16) . . ?
C8A C2A Cu1 122.9(9) . . ?
C2A C3A Cu1 72.5(7) . . ?
C2A C3A C9A 127.6(19) . . ?
C4A C3A Cu1 71.0(8) . . ?
C4A C3A C2A 107.2(9) . . ?
C4A C3A C9A 125.2(18) . . ?
C9A C3A Cu1 122.5(12) . . ?
C3A C4A Cu1 71.7(8) . . ?
C3A C4A C5A 107.2(9) . . ?
C3A C4A C10A 124.5(17) . . ?
C5A C4A Cu1 74.4(9) . . ?
C5A C4A C10A 128.4(18) . . ?
C10A C4A Cu1 120.2(14) . . ?
C1A C5A Cu1 73.1(8) . . ?
C1A C5A C4A 109.7(10) . . ?
C1A C5A C6A 128.8(16) . . ?
C4A C5A Cu1 68.7(9) . . ?
C4A C5A C6A 121.4(16) . . ?
C6A C5A Cu1 122.0(12) . . ?
C5A C6A H6AA 109.5 . . ?
C5A C6A H6AB 109.5 . . ?
C5A C6A H6AC 109.5 . . ?
H6AA C6A H6AB 109.5 . . ?
H6AA C6A H6AC 109.5 . . ?
H6AB C6A H6AC 109.5 . . ?
C1A C7A H7AA 109.5 . . ?
C1A C7A H7AB 109.5 . . ?
C1A C7A H7AC 109.5 . . ?
H7AA C7A H7AB 109.5 . . ?
H7AA C7A H7AC 109.5 . . ?
H7AB C7A H7AC 109.5 . . ?
C2A C8A H8AA 109.5 . . ?
C2A C8A H8AB 109.5 . . ?
C2A C8A H8AC 109.5 . . ?
H8AA C8A H8AB 109.5 . . ?
H8AA C8A H8AC 109.5 . . ?
H8AB C8A H8AC 109.5 . . ?
C3A C9A H9AA 109.5 . . ?
C3A C9A H9AB 109.5 . . ?
C3A C9A H9AC 109.5 . . ?
H9AA C9A H9AB 109.5 . . ?
H9AA C9A H9AC 109.5 . . ?
H9AB C9A H9AC 109.5 . . ?
C4A C10A H10D 109.5 . . ?
C4A C10A H10E 109.5 . . ?
C4A C10A H10F 109.5 . . ?
H10D C10A H10E 109.5 . . ?
H10D C10A H10F 109.5 . . ?
H10E C10A H10F 109.5 . . ?
Si Si9A Ge5 103.3(3) . . ?
Si Si9A Si13 112.0(4) . . ?
Si Si9A Si14 111.9(5) . . ?
Si13 Si9A Ge5 113.9(4) . . ?
Si13 Si9A Si14 109.0(4) . . ?
Si14 Si9A Ge5 106.5(4) . . ?
C29A Si Si9A 108.8(10) . . ?
C30A Si Si9A 112.5(9) . . ?
C30A Si C29A 109.9(13) . . ?
C31A Si Si9A 106.5(10) . . ?
C31A Si C29A 107.2(12) . . ?
C31A Si C30A 111.8(13) . . ?
C32A Si13 Si9A 108.4(10) . . ?
C33A Si13 Si9A 110.8(10) . . ?
C33A Si13 C32A 109.2(13) . . ?
C33A Si13 C34A 111.2(14) . . ?
C34A Si13 Si9A 108.4(11) . . ?
C34A Si13 C32A 108.8(13) . . ?
C35A Si14 Si9A 107.0(11) . . ?
C35A Si14 C36A 110.1(14) . . ?
C35A Si14 C37A 109.3(12) . . ?
C36A Si14 Si9A 109.9(10) . . ?
C37A Si14 Si9A 110.3(9) . . ?
C37A Si14 C36A 110.2(14) . . ?
Si C29A H29D 109.5 . . ?
Si C29A H29E 109.5 . . ?
Si C29A H29F 109.5 . . ?
H29D C29A H29E 109.5 . . ?
H29D C29A H29F 109.5 . . ?
H29E C29A H29F 109.5 . . ?
Si C30A H30D 109.5 . . ?
Si C30A H30E 109.5 . . ?
Si C30A H30F 109.5 . . ?
H30D C30A H30E 109.5 . . ?
H30D C30A H30F 109.5 . . ?
H30E C30A H30F 109.5 . . ?
Si C31A H31D 109.5 . . ?
Si C31A H31E 109.5 . . ?
Si C31A H31F 109.5 . . ?
H31D C31A H31E 109.5 . . ?
H31D C31A H31F 109.5 . . ?
H31E C31A H31F 109.5 . . ?
Si13 C32A H32D 109.5 . . ?
Si13 C32A H32E 109.5 . . ?
Si13 C32A H32F 109.5 . . ?
H32D C32A H32E 109.5 . . ?
H32D C32A H32F 109.5 . . ?
H32E C32A H32F 109.5 . . ?
Si13 C33A H33D 109.5 . . ?
Si13 C33A H33E 109.5 . . ?
Si13 C33A H33F 109.5 . . ?
H33D C33A H33E 109.5 . . ?
H33D C33A H33F 109.5 . . ?
H33E C33A H33F 109.5 . . ?
Si13 C34A H34D 109.5 . . ?
Si13 C34A H34E 109.5 . . ?
Si13 C34A H34F 109.5 . . ?
H34D C34A H34E 109.5 . . ?
H34D C34A H34F 109.5 . . ?
H34E C34A H34F 109.5 . . ?
Si14 C35A H35D 109.5 . . ?
Si14 C35A H35E 109.5 . . ?
Si14 C35A H35F 109.5 . . ?
H35D C35A H35E 109.5 . . ?
H35D C35A H35F 109.5 . . ?
H35E C35A H35F 109.5 . . ?
Si14 C36A H36D 109.5 . . ?
Si14 C36A H36E 109.5 . . ?
Si14 C36A H36F 109.5 . . ?
H36D C36A H36E 109.5 . . ?
H36D C36A H36F 109.5 . . ?
H36E C36A H36F 109.5 . . ?
Si14 C37A H37D 109.5 . . ?
Si14 C37A H37E 109.5 . . ?
Si14 C37A H37F 109.5 . . ?
H37D C37A H37E 109.5 . . ?
H37D C37A H37F 109.5 . . ?
H37E C37A H37F 109.5 . . ?
H19D C19A H19E 109.5 . . ?
H19D C19A H19F 109.5 . . ?
H19E C19A H19F 109.5 . . ?
Si4A C19A H19D 109.5 . . ?
Si4A C19A H19E 109.5 . . ?
Si4A C19A H19F 109.5 . . ?
C19A Si4A Si1 112.9(10) . . ?
C19A Si4A C18A 111.6(14) . . ?
C18A Si4A Si1 104.6(12) . . ?
C17A Si4A Si1 109.2(10) . . ?
C17A Si4A C19A 116.3(15) . . ?
C17A Si4A C18A 100.9(14) . . ?
Si4A C18A H18D 109.5 . . ?
Si4A C18A H18E 109.5 . . ?
Si4A C18A H18F 109.5 . . ?
H18D C18A H18E 109.5 . . ?
H18D C18A H18F 109.5 . . ?
H18E C18A H18F 109.5 . . ?
Si4A C17A H17D 109.5 . . ?
Si4A C17A H17E 109.5 . . ?
Si4A C17A H17F 109.5 . . ?
H17D C17A H17E 109.5 . . ?
H17D C17A H17F 109.5 . . ?
H17E C17A H17F 109.5 . . ?

loop_
_geom_bond_atom_site_label_1
_geom_bond_atom_site_label_2
_geom_bond_distance
_geom_bond_site_symmetry_2
_geom_bond_publ_flag
Ge1 Ge2 2.9115(5) . ?
Ge1 Ge3 2.8944(5) . ?
Ge1 Ge4 2.5256(5) . ?
Ge1 Ge5 2.5162(5) . ?
Ge1 Cu1 2.4646(6) . ?
Ge2 Ge3 2.8832(5) . ?
Ge2 Ge5 2.5161(5) . ?
Ge2 Ge6 2.5262(5) . ?
Ge2 Cu1 2.4708(6) . ?
Ge3 Ge4 2.5208(5) . ?
Ge3 Ge6 2.5220(6) . ?
Ge3 Cu1 2.4511(5) . ?
Ge4 Ge7 2.5516(5) . ?
Ge4 Ge8 2.5572(6) . ?
Ge4 Si5 2.3817(10) . ?
Ge5 Ge8 2.5556(5) . ?
Ge5 Ge9 2.5569(5) . ?
Ge5 Si9 2.3815(14) . ?
Ge5 Si9A 2.387(7) . ?
Ge6 Ge7 2.5532(5) . ?
Ge6 Ge9 2.5491(6) . ?
Ge6 Si1 2.3772(11) . ?
Ge7 Ge8 2.6544(5) . ?
Ge7 Ge9 2.6559(5) . ?
Ge8 Ge9 2.6691(5) . ?
Cu1 C1 2.241(6) . ?
Cu1 C2 2.242(5) . ?
Cu1 C3 2.258(5) . ?
Cu1 C4 2.263(5) . ?
Cu1 C5 2.256(6) . ?
Cu1 C1A 2.312(13) . ?
Cu1 C2A 2.254(11) . ?
Cu1 C3A 2.224(14) . ?
Cu1 C4A 2.215(15) . ?
Cu1 C5A 2.290(16) . ?
Si1 Si2 2.3424(15) . ?
Si1 Si3 2.3428(17) . ?
Si1 Si4 2.347(3) . ?
Si1 Si4A 2.390(13) . ?
Si2 C11 1.890(5) . ?
Si2 C12 1.869(5) . ?
Si2 C13 1.892(5) . ?
Si3 C14 1.874(5) . ?
Si3 C15 1.887(5) . ?
Si3 C16 1.858(5) . ?
Si4 C17 1.876(6) . ?
Si4 C18 1.895(5) . ?
Si4 C19 1.900(5) . ?
Si5 Si6 2.3445(17) . ?
Si5 Si7 2.3423(15) . ?
Si5 Si8 2.3511(14) . ?
Si6 C20 1.859(5) . ?
Si6 C21 1.869(5) . ?
Si6 C22 1.869(5) . ?
Si7 C23 1.847(4) . ?
Si7 C24 1.869(5) . ?
Si7 C25 1.857(6) . ?
Si8 C26 1.855(5) . ?
Si8 C27 1.871(5) . ?
Si8 C28 1.879(5) . ?
Si9 Si10 2.3442(17) . ?
Si9 Si11 2.3540(17) . ?
Si9 Si12 2.3409(17) . ?
Si10 C29 1.877(4) . ?
Si10 C30 1.885(4) . ?
Si10 C31 1.881(4) . ?
Si11 C32 1.892(4) . ?
Si11 C33 1.879(5) . ?
Si11 C34 1.882(5) . ?
Si12 C35 1.877(4) . ?
Si12 C36 1.886(4) . ?
Si12 C37 1.881(4) . ?
C1 C2 1.430(6) . ?
C1 C5 1.385(9) . ?
C1 C7 1.502(6) . ?
C2 C3 1.436(7) . ?
C2 C8 1.491(5) . ?
C3 C4 1.425(6) . ?
C3 C9 1.502(5) . ?
C4 C5 1.411(7) . ?
C4 C10 1.499(5) . ?
C5 C6 1.499(6) . ?
C6 H6A 0.9800 . ?
C6 H6B 0.9800 . ?
C6 H6C 0.9800 . ?
C7 H7A 0.9800 . ?
C7 H7B 0.9800 . ?
C7 H7C 0.9800 . ?
C8 H8A 0.9800 . ?
C8 H8B 0.9800 . ?
C8 H8C 0.9800 . ?
C9 H9A 0.9800 . ?
C9 H9B 0.9800 . ?
C9 H9C 0.9800 . ?
C10 H10A 0.9800 . ?
C10 H10B 0.9800 . ?
C10 H10C 0.9800 . ?
C11 H11A 0.9800 . ?
C11 H11B 0.9800 . ?
C11 H11C 0.9800 . ?
C12 H12A 0.9800 . ?
C12 H12B 0.9800 . ?
C12 H12C 0.9800 . ?
C13 H13A 0.9800 . ?
C13 H13B 0.9800 . ?
C13 H13C 0.9800 . ?
C14 H14A 0.9800 . ?
C14 H14B 0.9800 . ?
C14 H14C 0.9800 . ?
C15 H15A 0.9800 . ?
C15 H15B 0.9800 . ?
C15 H15C 0.9800 . ?
C16 H16A 0.9800 . ?
C16 H16B 0.9800 . ?
C16 H16C 0.9800 . ?
C17 H17A 0.9800 . ?
C17 H17B 0.9800 . ?
C17 H17C 0.9800 . ?
C18 H18A 0.9800 . ?
C18 H18B 0.9800 . ?
C18 H18C 0.9800 . ?
C19 H19A 0.9800 . ?
C19 H19B 0.9800 . ?
C19 H19C 0.9800 . ?
C20 H20A 0.9800 . ?
C20 H20B 0.9800 . ?
C20 H20C 0.9800 . ?
C21 H21A 0.9800 . ?
C21 H21B 0.9800 . ?
C21 H21C 0.9800 . ?
C22 H22A 0.9800 . ?
C22 H22B 0.9800 . ?
C22 H22C 0.9800 . ?
C23 H23A 0.9800 . ?
C23 H23B 0.9800 . ?
C23 H23C 0.9800 . ?
C24 H24A 0.9800 . ?
C24 H24B 0.9800 . ?
C24 H24C 0.9800 . ?
C25 H25A 0.9800 . ?
C25 H25B 0.9800 . ?
C25 H25C 0.9800 . ?
C26 H26A 0.9800 . ?
C26 H26B 0.9800 . ?
C26 H26C 0.9800 . ?
C27 H27A 0.9800 . ?
C27 H27B 0.9800 . ?
C27 H27C 0.9800 . ?
C28 H28A 0.9800 . ?
C28 H28B 0.9800 . ?
C28 H28C 0.9800 . ?
C29 H29A 0.9800 . ?
C29 H29B 0.9800 . ?
C29 H29C 0.9800 . ?
C30 H30A 0.9800 . ?
C30 H30B 0.9800 . ?
C30 H30C 0.9800 . ?
C31 H31A 0.9800 . ?
C31 H31B 0.9800 . ?
C31 H31C 0.9800 . ?
C32 H32A 0.9800 . ?
C32 H32B 0.9800 . ?
C32 H32C 0.9800 . ?
C33 H33A 0.9800 . ?
C33 H33B 0.9800 . ?
C33 H33C 0.9800 . ?
C34 H34A 0.9800 . ?
C34 H34B 0.9800 . ?
C34 H34C 0.9800 . ?
C35 H35A 0.9800 . ?
C35 H35B 0.9800 . ?
C35 H35C 0.9800 . ?
C36 H36A 0.9800 . ?
C36 H36B 0.9800 . ?
C36 H36C 0.9800 . ?
C37 H37A 0.9800 . ?
C37 H37B 0.9800 . ?
C37 H37C 0.9800 . ?
K1 O1 2.855(3) . ?
K1 O2 2.832(3) . ?
K1 O3 2.840(3) . ?
K1 O4 2.811(3) . ?
K1 O5 2.859(2) . ?
K1 O6 2.819(18) . ?
K1 O6A 2.831(3) . ?
K1 N1 3.024(3) . ?
K1 N2 2.937(3) . ?
O1 C39 1.451(6) . ?
O1 C40 1.408(5) . ?
O2 C41 1.418(5) . ?
O2 C42 1.425(5) . ?
O3 C45 1.386(6) . ?
O3 C46 1.434(6) . ?
O4 C47 1.421(5) . ?
O4 C48 1.424(5) . ?
O5 C51 1.423(5) . ?
O5 C52 1.436(5) . ?
O6 C53 1.51(2) . ?
O6 C54 1.40(2) . ?
O6A C53 1.428(4) . ?
O6A C54 1.408(5) . ?
N1 C38 1.456(6) . ?
N1 C44 1.516(7) . ?
N1 C50 1.459(5) . ?
N2 C43 1.470(5) . ?
N2 C49 1.450(5) . ?
N2 C55 1.474(5) . ?
C38 H38A 0.9900 . ?
C38 H38B 0.9900 . ?
C38 C39 1.447(8) . ?
C39 H39A 0.9900 . ?
C39 H39B 0.9900 . ?
C40 H40A 0.9900 . ?
C40 H40B 0.9900 . ?
C40 C41 1.498(7) . ?
C41 H41A 0.9900 . ?
C41 H41B 0.9900 . ?
C42 H42A 0.9900 . ?
C42 H42B 0.9900 . ?
C42 C43 1.521(6) . ?
C43 H43A 0.9900 . ?
C43 H43B 0.9900 . ?
C44 H44A 0.9900 . ?
C44 H44B 0.9900 . ?
C44 C45 1.485(8) . ?
C45 H45A 0.9900 . ?
C45 H45B 0.9900 . ?
C46 H46A 0.9900 . ?
C46 H46B 0.9900 . ?
C46 C47 1.450(7) . ?
C47 H47A 0.9900 . ?
C47 H47B 0.9900 . ?
C48 H48A 0.9900 . ?
C48 H48B 0.9900 . ?
C48 C49 1.513(6) . ?
C49 H49A 0.9900 . ?
C49 H49B 0.9900 . ?
C50 H50A 0.9900 . ?
C50 H50B 0.9900 . ?
C50 C51 1.489(7) . ?
C51 H51A 0.9900 . ?
C51 H51B 0.9900 . ?
C52 H52A 0.9900 . ?
C52 H52B 0.9900 . ?
C52 C53 1.492(6) . ?
C53 H53C 0.9900 . ?
C53 H53D 0.9900 . ?
C53 H53A 0.9900 . ?
C53 H53B 0.9900 . ?
C54 H54A 0.9900 . ?
C54 H54B 0.9900 . ?
C54 H54C 0.9900 . ?
C54 H54D 0.9900 . ?
C54 C55 1.474(5) . ?
C55 H55A 0.9900 . ?
C55 H55B 0.9900 . ?
C1A C2A 1.417(14) . ?
C1A C5A 1.406(14) . ?
C1A C7A 1.502(7) . ?
C2A C3A 1.430(8) . ?
C2A C8A 1.497(7) . ?
C3A C4A 1.418(14) . ?
C3A C9A 1.497(7) . ?
C4A C5A 1.429(8) . ?
C4A C10A 1.498(7) . ?
C5A C6A 1.504(7) . ?
C6A H6AA 0.9800 . ?
C6A H6AB 0.9800 . ?
C6A H6AC 0.9800 . ?
C7A H7AA 0.9800 . ?
C7A H7AB 0.9800 . ?
C7A H7AC 0.9800 . ?
C8A H8AA 0.9800 . ?
C8A H8AB 0.9800 . ?
C8A H8AC 0.9800 . ?
C9A H9AA 0.9800 . ?
C9A H9AB 0.9800 . ?
C9A H9AC 0.9800 . ?
C10A H10D 0.9800 . ?
C10A H10E 0.9800 . ?
C10A H10F 0.9800 . ?
Si9A Si 2.346(6) . ?
Si9A Si13 2.347(7) . ?
Si9A Si14 2.351(7) . ?
Si C29A 1.882(7) . ?
Si C30A 1.882(7) . ?
Si C31A 1.882(7) . ?
Si13 C32A 1.883(7) . ?
Si13 C33A 1.880(7) . ?
Si13 C34A 1.881(7) . ?
Si14 C35A 1.879(7) . ?
Si14 C36A 1.881(7) . ?
Si14 C37A 1.880(7) . ?
C29A H29D 0.9800 . ?
C29A H29E 0.9800 . ?
C29A H29F 0.9800 . ?
C30A H30D 0.9800 . ?
C30A H30E 0.9800 . ?
C30A H30F 0.9800 . ?
C31A H31D 0.9800 . ?
C31A H31E 0.9800 . ?
C31A H31F 0.9800 . ?
C32A H32D 0.9800 . ?
C32A H32E 0.9800 . ?
C32A H32F 0.9800 . ?
C33A H33D 0.9800 . ?
C33A H33E 0.9800 . ?
C33A H33F 0.9800 . ?
C34A H34D 0.9800 . ?
C34A H34E 0.9800 . ?
C34A H34F 0.9800 . ?
C35A H35D 0.9800 . ?
C35A H35E 0.9800 . ?
C35A H35F 0.9800 . ?
C36A H36D 0.9800 . ?
C36A H36E 0.9800 . ?
C36A H36F 0.9800 . ?
C37A H37D 0.9800 . ?
C37A H37E 0.9800 . ?
C37A H37F 0.9800 . ?
C19A H19D 0.9800 . ?
C19A H19E 0.9800 . ?
C19A H19F 0.9800 . ?
C19A Si4A 1.884(8) . ?
Si4A C18A 1.896(8) . ?
Si4A C17A 1.884(8) . ?
C18A H18D 0.9800 . ?
C18A H18E 0.9800 . ?
C18A H18F 0.9800 . ?
C17A H17D 0.9800 . ?
C17A H17E 0.9800 . ?
C17A H17F 0.9800 . ?

loop_
_geom_torsion_atom_site_label_1
_geom_torsion_atom_site_label_2
_geom_torsion_atom_site_label_3
_geom_torsion_atom_site_label_4
_geom_torsion
_geom_torsion_site_symmetry_1
_geom_torsion_site_symmetry_2
_geom_torsion_site_symmetry_3
_geom_torsion_site_symmetry_4
_geom_torsion_publ_flag
Cu1 C1 C2 C3 -63.2(4) . . . . ?
Cu1 C1 C2 C8 119.4(6) . . . . ?
Cu1 C1 C5 C4 62.6(4) . . . . ?
Cu1 C1 C5 C6 -121.1(6) . . . . ?
Cu1 C2 C3 C4 -63.4(3) . . . . ?
Cu1 C2 C3 C9 120.3(5) . . . . ?
Cu1 C3 C4 C5 -62.3(4) . . . . ?
Cu1 C3 C4 C10 119.0(5) . . . . ?
Cu1 C4 C5 C1 -62.2(4) . . . . ?
Cu1 C4 C5 C6 121.4(6) . . . . ?
Cu1 C1A C2A C3A -61.9(10) . . . . ?
Cu1 C1A C2A C8A 119.6(14) . . . . ?
Cu1 C1A C5A C4A 59.2(13) . . . . ?
Cu1 C1A C5A C6A -117.7(19) . . . . ?
Cu1 C2A C3A C4A -63.0(11) . . . . ?
Cu1 C2A C3A C9A 118.0(18) . . . . ?
Cu1 C3A C4A C5A -66.5(12) . . . . ?
Cu1 C3A C4A C10A 114.5(19) . . . . ?
Cu1 C4A C5A C1A -61.9(13) . . . . ?
Cu1 C4A C5A C6A 115.3(16) . . . . ?
C1 C2 C3 Cu1 62.8(4) . . . . ?
C1 C2 C3 C4 -0.7(6) . . . . ?
C1 C2 C3 C9 -176.9(5) . . . . ?
C2 C1 C5 Cu1 -63.1(4) . . . . ?
C2 C1 C5 C4 -0.4(7) . . . . ?
C2 C1 C5 C6 175.8(6) . . . . ?
C2 C3 C4 Cu1 62.7(3) . . . . ?
C2 C3 C4 C5 0.4(5) . . . . ?
C2 C3 C4 C10 -178.3(5) . . . . ?
C3 C4 C5 Cu1 62.3(3) . . . . ?
C3 C4 C5 C1 0.0(6) . . . . ?
C3 C4 C5 C6 -176.3(6) . . . . ?
C5 C1 C2 Cu1 63.9(4) . . . . ?
C5 C1 C2 C3 0.7(7) . . . . ?
C5 C1 C2 C8 -176.7(5) . . . . ?
C7 C1 C2 Cu1 -118.2(7) . . . . ?
C7 C1 C2 C3 178.7(5) . . . . ?
C7 C1 C2 C8 1.3(11) . . . . ?
C7 C1 C5 Cu1 118.8(6) . . . . ?
C7 C1 C5 C4 -178.5(5) . . . . ?
C7 C1 C5 C6 -2.3(10) . . . . ?
C8 C2 C3 Cu1 -120.0(6) . . . . ?
C8 C2 C3 C4 176.6(5) . . . . ?
C8 C2 C3 C9 0.4(9) . . . . ?
C9 C3 C4 Cu1 -121.1(6) . . . . ?
C9 C3 C4 C5 176.5(6) . . . . ?
C9 C3 C4 C10 -2.2(8) . . . . ?
C10 C4 C5 Cu1 -119.2(5) . . . . ?
C10 C4 C5 C1 178.6(5) . . . . ?
C10 C4 C5 C6 2.2(10) . . . . ?
K1 O1 C39 C38 48.2(5) . . . . ?
K1 O1 C40 C41 -46.6(4) . . . . ?
K1 O2 C41 C40 -47.6(4) . . . . ?
K1 O2 C42 C43 52.1(4) . . . . ?
K1 O3 C45 C44 53.1(6) . . . . ?
K1 O3 C46 C47 -43.5(5) . . . . ?
K1 O4 C47 C46 -48.5(4) . . . . ?
K1 O4 C48 C49 43.2(4) . . . . ?
K1 O5 C51 C50 49.7(5) . . . . ?
K1 O5 C52 C53 -48.7(4) . . . . ?
K1 O6 C53 C52 4.7(16) . . . . ?
K1 O6 C54 C55 -11.8(17) . . . . ?
K1 O6A C53 C52 -49.6(4) . . . . ?
K1 O6A C54 C55 47.8(4) . . . . ?
K1 N1 C38 C39 45.4(6) . . . . ?
K1 N1 C44 C45 40.1(6) . . . . ?
K1 N1 C50 C51 40.4(6) . . . . ?
K1 N2 C43 C42 44.5(4) . . . . ?
K1 N2 C49 C48 48.0(4) . . . . ?
K1 N2 C55 C54 41.9(4) . . . . ?
O1 C40 C41 O2 61.8(5) . . . . ?
O2 C42 C43 N2 -67.2(5) . . . . ?
O3 C46 C47 O4 60.7(5) . . . . ?
O4 C48 C49 N2 -62.6(5) . . . . ?
O5 C52 C53 O6 29.4(12) . . . . ?
O5 C52 C53 O6A 65.4(5) . . . . ?
O6 C54 C55 N2 -22.6(13) . . . . ?
O6A C54 C55 N2 -62.3(5) . . . . ?
N1 C38 C39 O1 -64.9(7) . . . . ?
N1 C44 C45 O3 -64.8(7) . . . . ?
N1 C50 C51 O5 -61.6(7) . . . . ?
C38 N1 C44 C45 -78.6(6) . . . . ?
C38 N1 C50 C51 161.2(5) . . . . ?
C39 O1 C40 C41 176.1(4) . . . . ?
C40 O1 C39 C38 -174.4(4) . . . . ?
C41 O2 C42 C43 -173.3(3) . . . . ?
C42 O2 C41 C40 179.1(4) . . . . ?
C43 N2 C49 C48 168.2(3) . . . . ?
C43 N2 C55 C54 -77.1(4) . . . . ?
C44 N1 C38 C39 163.2(5) . . . . ?
C44 N1 C50 C51 -76.9(5) . . . . ?
C45 O3 C46 C47 179.8(4) . . . . ?
C46 O3 C45 C44 -170.6(4) . . . . ?
C47 O4 C48 C49 -177.3(4) . . . . ?
C48 O4 C47 C46 171.2(4) . . . . ?
C49 N2 C43 C42 -75.6(4) . . . . ?
C49 N2 C55 C54 163.6(4) . . . . ?
C50 N1 C38 C39 -76.3(6) . . . . ?
C50 N1 C44 C45 159.3(5) . . . . ?
C51 O5 C52 C53 175.4(4) . . . . ?
C52 O5 C51 C50 -175.9(4) . . . . ?
C53 O6 C54 C55 -140.0(8) . . . . ?
C53 O6A C54 C55 -176.7(4) . . . . ?
C54 O6 C53 C52 135.2(9) . . . . ?
C54 O6A C53 C52 174.6(4) . . . . ?
C55 N2 C43 C42 163.3(3) . . . . ?
C55 N2 C49 C48 -73.6(4) . . . . ?
C1A C2A C3A Cu1 64.3(10) . . . . ?
C1A C2A C3A C4A 1.3(17) . . . . ?
C1A C2A C3A C9A -177.7(17) . . . . ?
C2A C1A C5A Cu1 -61.2(10) . . . . ?
C2A C1A C5A C4A -2(2) . . . . ?
C2A C1A C5A C6A -178.9(17) . . . . ?
C2A C3A C4A Cu1 64.0(10) . . . . ?
C2A C3A C4A C5A -2.5(19) . . . . ?
C2A C3A C4A C10A 178.5(18) . . . . ?
C3A C4A C5A Cu1 64.7(11) . . . . ?
C3A C4A C5A C1A 3(2) . . . . ?
C3A C4A C5A C6A 180.0(15) . . . . ?
C5A C1A C2A Cu1 62.2(11) . . . . ?
C5A C1A C2A C3A 0.4(18) . . . . ?
C5A C1A C2A C8A -178.2(14) . . . . ?
C7A C1A C2A Cu1 -120.5(17) . . . . ?
C7A C1A C2A C3A 177.7(16) . . . . ?
C7A C1A C2A C8A -1(3) . . . . ?
C7A C1A C5A Cu1 121.4(16) . . . . ?
C7A C1A C5A C4A -179.3(16) . . . . ?
C7A C1A C5A C6A 4(3) . . . . ?
C8A C2A C3A Cu1 -117.1(13) . . . . ?
C8A C2A C3A C4A 180.0(13) . . . . ?
C8A C2A C3A C9A 1(3) . . . . ?
C9A C3A C4A Cu1 -117.0(17) . . . . ?
C9A C3A C4A C5A 176.6(17) . . . . ?
C9A C3A C4A C10A -2(3) . . . . ?
C10A C4A C5A Cu1 -116(2) . . . . ?
C10A C4A C5A C1A -178.3(19) . . . . ?
C10A C4A C5A C6A -1(3) . . . . ?

loop_
_twin_individual_id
_twin_individual_mass_fraction_refined
1 0.5799(5)
2 0.4201(5)
